data_7020404
loop_
_publ_author_name
'Miyasaka, Hitoshi'
'Saitoh, Ayumi'
'Nakano, Motohiro'

_publ_section_title
;
 Observation of two types of magnetization relaxation in a weakly
 correlated antiferromagnetic chain of Mn(III)(2) single-molecule magnets.
;
_journal_issue 44
_journal_name_full 'Dalton transactions (Cambridge, England : 2003)'
_journal_page_first 13691
_journal_page_last 13696
_journal_paper_doi 10.1039/c2dt31444d
_journal_volume 41
_journal_year 2012
_chemical_formula_moiety 'C115.50 H116 B2 Fe Mn2 N10 O9.50'
_chemical_formula_sum 'C115.5 H116 B2 Fe Mn2 N10 O9.5'
_chemical_formula_weight 1983.59
_space_group_IT_number 2
_symmetry_cell_setting triclinic
_symmetry_Int_Tables_number 2
_symmetry_space_group_name_Hall '-P 1'
_symmetry_space_group_name_H-M 'P -1'
_atom_sites_solution_hydrogens geom
_atom_sites_solution_primary direct
_atom_sites_solution_secondary difmap
_cell_angle_alpha 86.701(17)
_cell_angle_beta 75.468(15)
_cell_angle_gamma 61.703(9)
_cell_formula_units_Z 2
_cell_length_a 14.917(5)
_cell_length_b 15.623(6)
_cell_length_c 24.728(10)
_cell_measurement_reflns_used 15095
_cell_measurement_temperature 93
_cell_measurement_theta_max 31.00
_cell_measurement_theta_min 4.49
_cell_volume 4899(3)
_computing_cell_refinement CrystalClear
_computing_data_collection 'CrystalClear (Rigaku Corp., 2000)'
_computing_data_reduction CrystalClear
_computing_molecular_graphics 'CrystalStructure 4.0'
_computing_publication_material 'CrystalStructure 4.0 (Rigaku, 2010)'
_computing_structure_refinement 'SHELXL97 (Sheldrick, 2008)'
_computing_structure_solution 'DIRDIF99-PATTY (Gould, et al., 1999)'
_diffrn_ambient_temperature 93
_diffrn_detector_area_resol_mean 7.314
_diffrn_measured_fraction_theta_full 0.975
_diffrn_measured_fraction_theta_max 0.975
_diffrn_measurement_device_type 'Rigaku Saturn70'
_diffrn_measurement_method \w
_diffrn_radiation_type 'Mo K\a'
_diffrn_radiation_wavelength 0.71070
_diffrn_reflns_av_R_equivalents 0.0312
_diffrn_reflns_limit_h_max 17
_diffrn_reflns_limit_h_min -17
_diffrn_reflns_limit_k_max 18
_diffrn_reflns_limit_k_min -18
_diffrn_reflns_limit_l_max 27
_diffrn_reflns_limit_l_min -29
_diffrn_reflns_number 33181
_diffrn_reflns_theta_full 25.00
_diffrn_reflns_theta_max 25.00
_diffrn_standards_number 0
_exptl_absorpt_coefficient_mu 0.467
_exptl_absorpt_correction_T_max 0.995
_exptl_absorpt_correction_T_min 0.889
_exptl_absorpt_correction_type multi-scan
_exptl_absorpt_process_details 'REQAB (Rigaku, 1998)'
_exptl_crystal_colour darkbrawn
_exptl_crystal_density_diffrn 1.345
_exptl_crystal_density_method 'not measured'
_exptl_crystal_description prism
_exptl_crystal_F_000 2082.00
_exptl_crystal_size_max 0.100
_exptl_crystal_size_mid 0.030
_exptl_crystal_size_min 0.010
_refine_diff_density_max 2.380
_refine_diff_density_min -1.450
_refine_ls_extinction_method none
_refine_ls_goodness_of_fit_ref 1.117
_refine_ls_hydrogen_treatment constr
_refine_ls_number_parameters 1306
_refine_ls_number_reflns 16849
_refine_ls_number_restraints 398
_refine_ls_R_factor_gt 0.0906
_refine_ls_shift/su_max 0.001
_refine_ls_structure_factor_coef Fsqd
_refine_ls_weighting_details 'w = 1/[\s^2^(Fo^2^)+(0.1193P)^2^+16.6413P] where P=(Fo^2^+2Fc^2^)/3'
_refine_ls_weighting_scheme calc
_refine_ls_wR_factor_ref 0.2497
_reflns_number_gt 12852
_reflns_number_total 16850
_reflns_threshold_expression F^2^>2.0\s(F^2^)
_cod_data_source_file c2dt31444d.txt
_cod_data_source_block '_Mn_H_BPh4-Fe_pao_phen'
_cod_original_cell_volume 4899(4)
_cod_original_formula_sum 'C115.50 H116 B2 Fe Mn2 N10 O9.50'
_cod_database_code 7020404

loop_
_symmetry_equiv_pos_site_id
_symmetry_equiv_pos_as_xyz
1 +X,+Y,+Z
2 -X,-Y,-Z

loop_
_atom_site_label
_atom_site_type_symbol
_atom_site_fract_x
_atom_site_fract_y
_atom_site_fract_z
_atom_site_U_iso_or_equiv
_atom_site_adp_type
_atom_site_occupancy
_atom_site_symmetry_multiplicity
_atom_site_calc_flag
_atom_site_refinement_flags
Fe(1) Fe 0.95032(5) 0.58232(5) 0.75581(3) 0.0219(2) Uani 1.0 2 d .
Mn(1) Mn 0.96311(6) 0.58731(6) 0.95182(3) 0.0246(2) Uani 1.0 2 d .
Mn(2) Mn 0.95664(5) 0.57992(5) 0.55611(3) 0.01742(19) Uani 1.0 2 d .
O(1) O 1.0535(3) 0.4502(3) 0.94471(15) 0.0281(8) Uani 1.0 2 d .
O(2) O 0.8411(3) 0.5738(3) 0.96412(16) 0.0307(9) Uani 1.0 2 d .
O(3) O 0.9869(3) 0.5954(3) 0.86423(16) 0.0321(8) Uani 1.0 2 d .
O(4) O 0.9784(3) 0.5891(3) 0.63623(15) 0.0253(7) Uani 1.0 2 d .
O(5) O 1.0598(3) 0.4461(3) 0.54230(14) 0.0207(7) Uani 1.0 2 d .
O(6) O 0.8457(3) 0.5500(3) 0.58094(14) 0.0212(8) Uani 1.0 2 d .
O(7) O 0.6531(11) 1.0057(11) 0.8608(7) 0.090(5) Uani 0.5000 2 d .
O(8) O 1.3552(6) 0.5913(4) 1.0373(3) 0.084(2) Uani 1.0 2 d .
O(9) O 0.5754(6) -0.0095(5) 0.5607(3) 0.0867(19) Uani 1.0 2 d .
O(10) O 1.4714(9) 0.5444(5) 0.9317(3) 0.136(4) Uani 1.0 2 d .
N(1) N 1.0841(4) 0.6129(4) 0.94485(18) 0.0257(10) Uani 1.0 2 d .
N(2) N 0.8826(4) 0.7279(3) 0.97559(18) 0.0260(10) Uani 1.0 2 d .
N(3) N 0.9223(7) 0.6247(6) 0.8317(4) 0.0346(10) Uani 0.6000 2 d .
N(4) N 0.7984(4) 0.6629(4) 0.7753(3) 0.0483(10) Uani 1.0 2 d .
N(5) N 0.9666(6) 0.5424(6) 0.6784(3) 0.0256(9) Uani 0.6000 2 d .
N(6) N 0.9375(4) 0.4637(4) 0.7652(2) 0.0345(8) Uani 1.0 2 d .
N(7) N 0.9641(9) 0.5436(9) 0.8319(5) 0.0315(11) Uani 0.4000 2 d .
N(8) N 0.9045(9) 0.6162(8) 0.6885(5) 0.0271(11) Uani 0.4000 2 d .
N(9) N 0.9780(5) 0.6937(5) 0.7390(3) 0.0562(10) Uani 1.0 2 d .
N(10) N 1.1046(5) 0.5111(5) 0.7321(3) 0.0511(10) Uani 1.0 2 d .
N(11) N 1.0652(3) 0.6216(3) 0.52500(17) 0.0212(9) Uani 1.0 2 d .
N(12) N 0.8607(3) 0.7193(3) 0.55123(16) 0.0189(9) Uani 1.0 2 d .
C(1) C 1.1472(4) 0.4108(4) 0.9063(2) 0.0259(11) Uani 1.0 2 d .
C(2) C 1.1847(5) 0.3192(4) 0.8797(3) 0.0325(13) Uani 1.0 2 d .
C(3) C 1.2824(5) 0.2744(5) 0.8427(3) 0.0435(16) Uani 1.0 2 d .
C(4) C 1.3468(6) 0.3184(6) 0.8307(4) 0.065(3) Uani 1.0 2 d .
C(5) C 1.3107(6) 0.4089(5) 0.8562(3) 0.0524(19) Uani 1.0 2 d .
C(6) C 1.2102(5) 0.4575(5) 0.8933(3) 0.0333(13) Uani 1.0 2 d .
C(7) C 1.1781(4) 0.5524(4) 0.9180(3) 0.0288(12) Uani 1.0 2 d .
C(8) C 1.0583(5) 0.7082(4) 0.9722(3) 0.0284(12) Uani 1.0 2 d .
C(9) C 1.1397(5) 0.7420(5) 0.9463(3) 0.0335(13) Uani 1.0 2 d .
C(10) C 1.0574(5) 0.6909(5) 1.0337(3) 0.0322(13) Uani 1.0 2 d .
C(11) C 0.9464(5) 0.7817(4) 0.9641(3) 0.0293(12) Uani 1.0 2 d .
C(12) C 0.8950(5) 0.8746(4) 1.0032(3) 0.0353(13) Uani 1.0 2 d .
C(13) C 0.9517(5) 0.8093(4) 0.9030(3) 0.0306(12) Uani 1.0 2 d .
C(14) C 0.7811(5) 0.7747(4) 0.9954(3) 0.0313(12) Uani 1.0 2 d .
C(15) C 0.7093(5) 0.7356(4) 1.0025(3) 0.0322(13) Uani 1.0 2 d .
C(16) C 0.6022(5) 0.7987(5) 1.0248(3) 0.0410(15) Uani 1.0 2 d .
C(17) C 0.5278(5) 0.7676(5) 1.0327(3) 0.0456(16) Uani 1.0 2 d .
C(18) C 0.5601(5) 0.6711(5) 1.0168(3) 0.0427(15) Uani 1.0 2 d .
C(19) C 0.6655(5) 0.6070(5) 0.9938(3) 0.0377(14) Uani 1.0 2 d .
C(20) C 0.7422(4) 0.6381(5) 0.9861(3) 0.0291(12) Uani 1.0 2 d .
C(21) C 0.8253(8) 0.6865(8) 0.8547(5) 0.0436(12) Uani 0.6000 2 d .
C(22) C 0.7507(6) 0.7015(6) 0.8256(4) 0.0571(11) Uani 1.0 2 d .
C(23) C 0.6406(6) 0.7591(6) 0.8444(4) 0.0640(12) Uani 1.0 2 d .
C(24) C 0.5795(6) 0.7815(6) 0.8082(4) 0.0569(12) Uani 1.0 2 d .
C(25) C 0.6311(5) 0.7461(5) 0.7537(4) 0.0492(11) Uani 1.0 2 d .
C(26) C 0.7395(5) 0.6876(5) 0.7384(3) 0.0437(10) Uani 1.0 2 d .
C(27) C 0.9603(7) 0.4619(7) 0.6733(4) 0.0270(11) Uani 0.6000 2 d .
C(28) C 0.9391(5) 0.4168(4) 0.7206(3) 0.0344(9) Uani 1.0 2 d .
C(29) C 0.9333(5) 0.3308(5) 0.7239(3) 0.0371(13) Uani 1.0 2 d .
C(30) C 0.9247(5) 0.2908(5) 0.7751(3) 0.0397(11) Uani 1.0 2 d .
C(31) C 0.9246(5) 0.3372(5) 0.8202(3) 0.0398(10) Uani 1.0 2 d .
C(32) C 0.9308(5) 0.4237(5) 0.8149(3) 0.0358(9) Uani 1.0 2 d .
C(33) C 0.9528(11) 0.4670(11) 0.8483(6) 0.0319(12) Uani 0.4000 2 d .
C(34) C 0.8041(11) 0.6678(11) 0.6927(7) 0.0333(13) Uani 0.4000 2 d .
C(35) C 0.9190(8) 0.7885(6) 0.7419(4) 0.0654(12) Uani 1.0 2 d .
C(36) C 0.9668(8) 0.8551(7) 0.7186(4) 0.0695(13) Uani 1.0 2 d .
C(37) C 1.0616(8) 0.8181(7) 0.6916(4) 0.0683(12) Uani 1.0 2 d .
C(38) C 1.1277(7) 0.7262(7) 0.6835(4) 0.0624(11) Uani 1.0 2 d .
C(39) C 1.0790(6) 0.6666(6) 0.7099(4) 0.0537(9) Uani 1.0 2 d .
C(40) C 1.2407(7) 0.6726(7) 0.6552(4) 0.0611(12) Uani 1.0 2 d .
C(41) C 1.3006(7) 0.5843(7) 0.6546(4) 0.0651(12) Uani 1.0 2 d .
C(42) C 1.2623(7) 0.5206(7) 0.6808(4) 0.0604(10) Uani 1.0 2 d .
C(43) C 1.1484(6) 0.5663(6) 0.7069(4) 0.0523(9) Uani 1.0 2 d .
C(44) C 1.3232(7) 0.4225(7) 0.6856(4) 0.0688(13) Uani 1.0 2 d .
C(45) C 1.2779(7) 0.3708(7) 0.7129(4) 0.0692(13) Uani 1.0 2 d .
C(46) C 1.1694(6) 0.4166(6) 0.7340(4) 0.0612(12) Uani 1.0 2 d .
C(47) C 1.1574(4) 0.4127(4) 0.5497(2) 0.0209(10) Uani 1.0 2 d .
C(48) C 1.2078(4) 0.3191(4) 0.5683(2) 0.0249(11) Uani 1.0 2 d .
C(49) C 1.3110(5) 0.2799(5) 0.5714(3) 0.0328(13) Uani 1.0 2 d .
C(50) C 1.3670(5) 0.3316(5) 0.5570(3) 0.0346(13) Uani 1.0 2 d .
C(51) C 1.3168(4) 0.4254(5) 0.5408(3) 0.0306(12) Uani 1.0 2 d .
C(52) C 1.2108(4) 0.4676(4) 0.5384(2) 0.0220(11) Uani 1.0 2 d .
C(53) C 1.1645(4) 0.5666(4) 0.5219(2) 0.0210(10) Uani 1.0 2 d .
C(54) C 1.0269(4) 0.7217(4) 0.5040(2) 0.0227(11) Uani 1.0 2 d .
C(55) C 1.0989(4) 0.7649(4) 0.5080(3) 0.0272(12) Uani 1.0 2 d .
C(56) C 1.0294(4) 0.7120(4) 0.4422(2) 0.0257(11) Uani 1.0 2 d .
C(57) C 0.9134(4) 0.7837(4) 0.5418(2) 0.0235(11) Uani 1.0 2 d .
C(58) C 0.8506(4) 0.8768(4) 0.5151(3) 0.0275(12) Uani 1.0 2 d .
C(59) C 0.9157(5) 0.8085(4) 0.6006(3) 0.0266(11) Uani 1.0 2 d .
C(60) C 0.7599(4) 0.7567(4) 0.5612(2) 0.0230(11) Uani 1.0 2 d .
C(61) C 0.6979(4) 0.7077(4) 0.5797(2) 0.0228(11) Uani 1.0 2 d .
C(62) C 0.5876(4) 0.7629(4) 0.5902(3) 0.0317(13) Uani 1.0 2 d .
C(63) C 0.5231(4) 0.7214(4) 0.6105(3) 0.0317(13) Uani 1.0 2 d .
C(64) C 0.5673(5) 0.6238(4) 0.6214(3) 0.0305(12) Uani 1.0 2 d .
C(65) C 0.6758(4) 0.5671(4) 0.6110(2) 0.0263(11) Uani 1.0 2 d .
C(66) C 0.7434(4) 0.6067(4) 0.5895(2) 0.0213(10) Uani 1.0 2 d .
C(67) C 0.8315(4) 0.1276(4) 0.6385(3) 0.0244(11) Uani 1.0 2 d .
C(68) C 0.8901(5) 0.1342(4) 0.6734(3) 0.0287(12) Uani 1.0 2 d .
C(69) C 0.9998(5) 0.0832(4) 0.6609(3) 0.0320(13) Uani 1.0 2 d .
C(70) C 1.0570(5) 0.0215(4) 0.6126(3) 0.0295(12) Uani 1.0 2 d .
C(71) C 1.0024(4) 0.0107(4) 0.5785(3) 0.0286(12) Uani 1.0 2 d .
C(72) C 0.8927(4) 0.0633(4) 0.5911(3) 0.0276(12) Uani 1.0 2 d .
C(73) C 0.6645(4) 0.2487(4) 0.5968(3) 0.0247(11) Uani 1.0 2 d .
C(74) C 0.6795(4) 0.1953(4) 0.5485(3) 0.0286(12) Uani 1.0 2 d .
C(75) C 0.6546(5) 0.2377(5) 0.4995(3) 0.0347(13) Uani 1.0 2 d .
C(76) C 0.6096(4) 0.3384(5) 0.4978(3) 0.0345(14) Uani 1.0 2 d .
C(77) C 0.5893(4) 0.3942(4) 0.5446(3) 0.0337(13) Uani 1.0 2 d .
C(78) C 0.6158(4) 0.3501(4) 0.5933(3) 0.0280(12) Uani 1.0 2 d .
C(79) C 0.6464(4) 0.1208(4) 0.6682(2) 0.0268(12) Uani 1.0 2 d .
C(80) C 0.5411(5) 0.1542(5) 0.6688(3) 0.0384(14) Uani 1.0 2 d .
C(81) C 0.4893(5) 0.0997(5) 0.6867(3) 0.0483(17) Uani 1.0 2 d .
C(82) C 0.5415(5) 0.0071(5) 0.7039(3) 0.0477(17) Uani 1.0 2 d .
C(83) C 0.6461(5) -0.0288(5) 0.7035(3) 0.0486(18) Uani 1.0 2 d .
C(84) C 0.6963(5) 0.0272(5) 0.6866(3) 0.0378(14) Uani 1.0 2 d .
C(85) C 0.6635(5) 0.2686(4) 0.7066(3) 0.0327(13) Uani 1.0 2 d .
C(86) C 0.6123(5) 0.2576(5) 0.7604(3) 0.0428(15) Uani 1.0 2 d .
C(87) C 0.5869(6) 0.3178(6) 0.8069(3) 0.059(2) Uani 1.0 2 d .
C(88) C 0.6120(6) 0.3950(6) 0.8003(4) 0.062(3) Uani 1.0 2 d .
C(89) C 0.6631(6) 0.4072(5) 0.7489(4) 0.0507(18) Uani 1.0 2 d .
C(90) C 0.6898(5) 0.3443(4) 0.7034(3) 0.0373(14) Uani 1.0 2 d .
C(91) C 1.0850(5) 0.9904(4) 0.8372(3) 0.0293(12) Uani 1.0 2 d .
C(92) C 1.0125(5) 1.0108(5) 0.8048(3) 0.0367(14) Uani 1.0 2 d .
C(93) C 0.9046(5) 1.0555(5) 0.8278(3) 0.0411(15) Uani 1.0 2 d .
C(94) C 0.8639(5) 1.0811(5) 0.8850(3) 0.0454(17) Uani 1.0 2 d .
C(95) C 0.9328(5) 1.0613(5) 0.9181(3) 0.0454(16) Uani 1.0 2 d .
C(96) C 1.0410(5) 1.0170(5) 0.8947(3) 0.0380(14) Uani 1.0 2 d .
C(97) C 1.2777(4) 0.9476(4) 0.8494(3) 0.0292(12) Uani 1.0 2 d .
C(98) C 1.2907(5) 0.8916(5) 0.8964(3) 0.0353(13) Uani 1.0 2 d .
C(99) C 1.3432(5) 0.8970(5) 0.9343(3) 0.0358(14) Uani 1.0 2 d .
C(100) C 1.3870(5) 0.9587(5) 0.9261(3) 0.0402(15) Uani 1.0 2 d .
C(101) C 1.3771(5) 1.0140(5) 0.8813(3) 0.0396(15) Uani 1.0 2 d .
C(102) C 1.3229(5) 1.0089(4) 0.8435(3) 0.0346(13) Uani 1.0 2 d .
C(103) C 1.2593(5) 0.8189(4) 0.7935(3) 0.0286(12) Uani 1.0 2 d .
C(104) C 1.3688(5) 0.7584(4) 0.7745(3) 0.0342(13) Uani 1.0 2 d .
C(105) C 1.4138(5) 0.6585(5) 0.7652(3) 0.0392(14) Uani 1.0 2 d .
C(106) C 1.3512(5) 0.6141(5) 0.7748(3) 0.0380(14) Uani 1.0 2 d .
C(107) C 1.2434(5) 0.6702(5) 0.7923(3) 0.0358(14) Uani 1.0 2 d .
C(108) C 1.1985(5) 0.7723(4) 0.8004(3) 0.0298(12) Uani 1.0 2 d .
C(109) C 1.2307(4) 0.9893(4) 0.7483(3) 0.0293(12) Uani 1.0 2 d .
C(110) C 1.2850(5) 0.9390(5) 0.6956(3) 0.0342(13) Uani 1.0 2 d .
C(111) C 1.2986(5) 0.9842(5) 0.6463(3) 0.0408(15) Uani 1.0 2 d .
C(112) C 1.2570(5) 1.0834(5) 0.6479(3) 0.0406(15) Uani 1.0 2 d .
C(113) C 1.2031(5) 1.1372(5) 0.6983(3) 0.0418(15) Uani 1.0 2 d .
C(114) C 1.1894(5) 1.0913(4) 0.7477(3) 0.0333(13) Uani 1.0 2 d .
C(115) C 0.653(2) 0.9707(16) 0.9105(9) 0.155(15) Uani 0.5000 2 d .
C(116) C 1.2983(6) 0.6838(6) 1.0658(4) 0.068(3) Uani 1.0 2 d .
C(117) C 0.5731(12) 0.0438(9) 0.5167(7) 0.129(6) Uani 1.0 2 d .
C(118) C 1.4679(14) 0.6222(7) 0.8994(5) 0.141(7) Uani 1.0 2 d .
B(1) B 0.7013(5) 0.1921(4) 0.6524(3) 0.0243(12) Uani 1.0 2 d .
B(2) B 1.2128(5) 0.9376(5) 0.8069(3) 0.0286(13) Uani 1.0 2 d .
H(2) H 1.1422 0.2878 0.8872 0.0390 Uiso 1.0 2 calc R
H(3) H 1.3064 0.2122 0.8249 0.0522 Uiso 1.0 2 calc R
H(4) H 1.4146 0.2864 0.8053 0.0776 Uiso 1.0 2 calc R
H(5) H 1.3545 0.4391 0.8486 0.0628 Uiso 1.0 2 calc R
H(7) H 1.2309 0.5716 0.9140 0.0346 Uiso 1.0 2 calc R
H(9A) H 1.1580 0.7320 0.9054 0.0401 Uiso 1.0 2 calc R
H(9B) H 1.2031 0.7042 0.9598 0.0401 Uiso 1.0 2 calc R
H(9C) H 1.1102 0.8113 0.9570 0.0401 Uiso 1.0 2 calc R
H(10A) H 1.1281 0.6692 1.0385 0.0387 Uiso 1.0 2 calc R
H(10B) H 1.0360 0.6409 1.0452 0.0387 Uiso 1.0 2 calc R
H(10C) H 1.0075 0.7518 1.0567 0.0387 Uiso 1.0 2 calc R
H(11A) H 0.6777 0.9004 0.9067 0.1855 Uiso 0.5000 2 calc R
H(11B) H 0.5814 1.0031 0.9348 0.1855 Uiso 0.5000 2 calc R
H(11C) H 0.6999 0.9825 0.9268 0.1855 Uiso 0.5000 2 calc R
H(11D) H 1.3469 0.7013 1.0766 0.0818 Uiso 1.0 2 calc R
H(11E) H 1.2474 0.6832 1.0995 0.0818 Uiso 1.0 2 calc R
H(11F) H 1.2609 0.7319 1.0414 0.0818 Uiso 1.0 2 calc R
H(11G) H 0.6374 0.0079 0.4869 0.1551 Uiso 1.0 2 calc R
H(11H) H 0.5688 0.1052 0.5277 0.1551 Uiso 1.0 2 calc R
H(11I) H 0.5116 0.0577 0.5032 0.1551 Uiso 1.0 2 calc R
H(11J) H 1.4780 0.6668 0.9205 0.1698 Uiso 1.0 2 calc R
H(11K) H 1.3994 0.6572 0.8905 0.1698 Uiso 1.0 2 calc R
H(11L) H 1.5239 0.5970 0.8646 0.1698 Uiso 1.0 2 calc R
H(12A) H 0.8347 0.9253 0.9910 0.0423 Uiso 1.0 2 calc R
H(12B) H 0.9465 0.8973 1.0018 0.0423 Uiso 1.0 2 calc R
H(12C) H 0.8712 0.8603 1.0416 0.0423 Uiso 1.0 2 calc R
H(13A) H 0.8820 0.8344 0.8960 0.0367 Uiso 1.0 2 calc R
H(13B) H 1.0024 0.7516 0.8776 0.0367 Uiso 1.0 2 calc R
H(13C) H 0.9740 0.8596 0.8965 0.0367 Uiso 1.0 2 calc R
H(14) H 0.7512 0.8419 1.0064 0.0376 Uiso 1.0 2 calc R
H(16) H 0.5802 0.8648 1.0348 0.0492 Uiso 1.0 2 calc R
H(17) H 0.4556 0.8112 1.0488 0.0547 Uiso 1.0 2 calc R
H(18) H 0.5094 0.6491 1.0217 0.0512 Uiso 1.0 2 calc R
H(19) H 0.6863 0.5414 0.9832 0.0453 Uiso 1.0 2 calc R
H(21) H 0.8057 0.7203 0.8899 0.0524 Uiso 0.6000 2 calc R
H(23) H 0.6093 0.7824 0.8827 0.0769 Uiso 1.0 2 calc R
H(24) H 0.5051 0.8196 0.8199 0.0683 Uiso 1.0 2 calc R
H(25) H 0.5923 0.7618 0.7261 0.0591 Uiso 1.0 2 calc R
H(27) H 0.9703 0.4354 0.6373 0.0324 Uiso 0.6000 2 calc R
H(29) H 0.9351 0.2996 0.6914 0.0446 Uiso 1.0 2 calc R
H(30) H 0.9190 0.2326 0.7788 0.0476 Uiso 1.0 2 calc R
H(31) H 0.9204 0.3103 0.8556 0.0478 Uiso 1.0 2 calc R
H(33) H 0.9607 0.4440 0.8841 0.0382 Uiso 0.4000 2 calc R
H(34) H 0.7802 0.6905 0.6600 0.0399 Uiso 0.4000 2 calc R
H(35) H 0.8455 0.8164 0.7586 0.0785 Uiso 1.0 2 calc R
H(36) H 0.9249 0.9239 0.7245 0.0834 Uiso 1.0 2 calc R
H(37) H 1.0870 0.8617 0.6757 0.0820 Uiso 1.0 2 calc R
H(40) H 1.2711 0.7103 0.6351 0.0733 Uiso 1.0 2 calc R
H(41) H 1.3732 0.5587 0.6363 0.0781 Uiso 1.0 2 calc R
H(44) H 1.3970 0.3918 0.6697 0.0826 Uiso 1.0 2 calc R
H(45) H 1.3195 0.3038 0.7177 0.0830 Uiso 1.0 2 calc R
H(46) H 1.1387 0.3775 0.7512 0.0734 Uiso 1.0 2 calc R
H(48) H 1.1710 0.2825 0.5787 0.0299 Uiso 1.0 2 calc R
H(49) H 1.3444 0.2162 0.5837 0.0394 Uiso 1.0 2 calc R
H(50) H 1.4386 0.3029 0.5583 0.0415 Uiso 1.0 2 calc R
H(51) H 1.3539 0.4618 0.5313 0.0367 Uiso 1.0 2 calc R
H(53) H 1.2104 0.5935 0.5077 0.0252 Uiso 1.0 2 calc R
H(55A) H 1.0749 0.8282 0.4916 0.0327 Uiso 1.0 2 calc R
H(55B) H 1.1714 0.7206 0.4876 0.0327 Uiso 1.0 2 calc R
H(55C) H 1.0963 0.7736 0.5474 0.0327 Uiso 1.0 2 calc R
H(56A) H 1.0424 0.7625 0.4221 0.0309 Uiso 1.0 2 calc R
H(56B) H 0.9616 0.7196 0.4395 0.0309 Uiso 1.0 2 calc R
H(56C) H 1.0857 0.6476 0.4255 0.0309 Uiso 1.0 2 calc R
H(58A) H 0.8987 0.8984 0.4919 0.0330 Uiso 1.0 2 calc R
H(58B) H 0.7994 0.9278 0.5446 0.0330 Uiso 1.0 2 calc R
H(58C) H 0.8135 0.8639 0.4918 0.0330 Uiso 1.0 2 calc R
H(59A) H 0.9121 0.8726 0.6018 0.0319 Uiso 1.0 2 calc R
H(59B) H 0.9811 0.7591 0.6090 0.0319 Uiso 1.0 2 calc R
H(59C) H 0.8553 0.8095 0.6284 0.0319 Uiso 1.0 2 calc R
H(60) H 0.7224 0.8241 0.5556 0.0276 Uiso 1.0 2 calc R
H(62) H 0.5569 0.8300 0.5832 0.0380 Uiso 1.0 2 calc R
H(63) H 0.4489 0.7596 0.6169 0.0380 Uiso 1.0 2 calc R
H(64) H 0.5230 0.5955 0.6361 0.0365 Uiso 1.0 2 calc R
H(65) H 0.7048 0.5003 0.6187 0.0315 Uiso 1.0 2 calc R
H(68) H 0.8530 0.1752 0.7070 0.0344 Uiso 1.0 2 calc R
H(69) H 1.0355 0.0909 0.6855 0.0384 Uiso 1.0 2 calc R
H(70) H 1.1318 -0.0124 0.6034 0.0354 Uiso 1.0 2 calc R
H(71) H 1.0398 -0.0331 0.5459 0.0343 Uiso 1.0 2 calc R
H(72) H 0.8579 0.0548 0.5662 0.0331 Uiso 1.0 2 calc R
H(74) H 0.7082 0.1265 0.5493 0.0343 Uiso 1.0 2 calc R
H(75) H 0.6682 0.1981 0.4676 0.0417 Uiso 1.0 2 calc R
H(76) H 0.5930 0.3682 0.4646 0.0414 Uiso 1.0 2 calc R
H(77) H 0.5572 0.4632 0.5440 0.0405 Uiso 1.0 2 calc R
H(78) H 0.6001 0.3905 0.6252 0.0335 Uiso 1.0 2 calc R
H(80) H 0.5032 0.2170 0.6564 0.0461 Uiso 1.0 2 calc R
H(81) H 0.4171 0.1264 0.6871 0.0580 Uiso 1.0 2 calc R
H(82) H 0.5066 -0.0308 0.7157 0.0573 Uiso 1.0 2 calc R
H(83) H 0.6840 -0.0925 0.7150 0.0584 Uiso 1.0 2 calc R
H(84) H 0.7678 0.0008 0.6875 0.0454 Uiso 1.0 2 calc R
H(86) H 0.5943 0.2064 0.7651 0.0514 Uiso 1.0 2 calc R
H(87) H 0.5531 0.3073 0.8427 0.0710 Uiso 1.0 2 calc R
H(88) H 0.5934 0.4381 0.8316 0.0749 Uiso 1.0 2 calc R
H(89) H 0.6803 0.4589 0.7442 0.0609 Uiso 1.0 2 calc R
H(90) H 0.7279 0.3527 0.6683 0.0447 Uiso 1.0 2 calc R
H(92) H 1.0386 0.9933 0.7656 0.0440 Uiso 1.0 2 calc R
H(93) H 0.8584 1.0686 0.8045 0.0493 Uiso 1.0 2 calc R
H(94) H 0.7901 1.1117 0.9011 0.0545 Uiso 1.0 2 calc R
H(95) H 0.9059 1.0781 0.9572 0.0545 Uiso 1.0 2 calc R
H(96) H 1.0864 1.0043 0.9185 0.0456 Uiso 1.0 2 calc R
H(98) H 1.2622 0.8478 0.9025 0.0423 Uiso 1.0 2 calc R
H(99) H 1.3489 0.8584 0.9656 0.0429 Uiso 1.0 2 calc R
H(100) H 1.4236 0.9624 0.9514 0.0483 Uiso 1.0 2 calc R
H(101) H 1.4071 1.0566 0.8755 0.0475 Uiso 1.0 2 calc R
H(102) H 1.3169 1.0488 0.8128 0.0416 Uiso 1.0 2 calc R
H(104) H 1.4135 0.7875 0.7677 0.0410 Uiso 1.0 2 calc R
H(105) H 1.4881 0.6204 0.7523 0.0470 Uiso 1.0 2 calc R
H(106) H 1.3821 0.5453 0.7693 0.0456 Uiso 1.0 2 calc R
H(107) H 1.1995 0.6402 0.7989 0.0429 Uiso 1.0 2 calc R
H(108) H 1.1240 0.8104 0.8109 0.0358 Uiso 1.0 2 calc R
H(110) H 1.3143 0.8700 0.6934 0.0410 Uiso 1.0 2 calc R
H(111) H 1.3368 0.9463 0.6117 0.0489 Uiso 1.0 2 calc R
H(112) H 1.2653 1.1148 0.6143 0.0487 Uiso 1.0 2 calc R
H(113) H 1.1750 1.2060 0.6997 0.0502 Uiso 1.0 2 calc R
H(114) H 1.1510 1.1302 0.7820 0.0400 Uiso 1.0 2 calc R

loop_
_atom_site_aniso_label
_atom_site_aniso_U_11
_atom_site_aniso_U_22
_atom_site_aniso_U_33
_atom_site_aniso_U_12
_atom_site_aniso_U_13
_atom_site_aniso_U_23
Fe(1) 0.0242(4) 0.0219(4) 0.0196(4) -0.0089(3) -0.0091(3) -0.0015(3)
Mn(1) 0.0247(5) 0.0245(5) 0.0266(5) -0.0118(4) -0.0095(4) 0.0001(4)
Mn(2) 0.0173(4) 0.0144(4) 0.0198(4) -0.0068(3) -0.0049(3) 0.0005(3)
O(1) 0.027(2) 0.0255(19) 0.033(2) -0.0134(17) -0.0085(16) 0.0017(16)
O(2) 0.025(2) 0.028(2) 0.038(3) -0.0113(17) -0.0082(17) -0.0050(17)
O(3) 0.0369(16) 0.0328(16) 0.0317(16) -0.0166(13) -0.0168(13) 0.0006(13)
O(4) 0.0263(14) 0.0264(15) 0.0265(14) -0.0140(12) -0.0089(12) 0.0019(12)
O(5) 0.0164(17) 0.0158(16) 0.0289(19) -0.0059(14) -0.0074(14) -0.0004(14)
O(6) 0.0201(18) 0.0175(17) 0.0250(18) -0.0082(15) -0.0054(14) 0.0012(14)
O(7) 0.075(9) 0.094(10) 0.102(11) -0.048(8) -0.003(8) -0.029(9)
O(8) 0.096(5) 0.048(4) 0.101(5) -0.036(4) -0.002(4) -0.021(4)
O(9) 0.087(5) 0.073(5) 0.087(5) -0.029(4) -0.019(4) 0.009(4)
O(10) 0.252(11) 0.046(4) 0.058(4) -0.028(5) -0.045(6) 0.008(3)
N(1) 0.030(3) 0.030(3) 0.023(3) -0.018(2) -0.0096(19) 0.0023(19)
N(2) 0.027(3) 0.026(3) 0.025(3) -0.012(2) -0.0089(19) 0.0015(19)
N(3) 0.0353(17) 0.0352(17) 0.0373(17) -0.0160(15) -0.0162(15) -0.0018(15)
N(4) 0.0321(16) 0.0443(18) 0.0662(19) -0.0128(14) -0.0151(14) -0.0180(16)
N(5) 0.0266(16) 0.0262(16) 0.0286(16) -0.0150(14) -0.0095(14) 0.0021(14)
N(6) 0.0309(16) 0.0339(16) 0.0431(17) -0.0176(14) -0.0142(14) 0.0118(14)
N(7) 0.0345(18) 0.0331(17) 0.0349(17) -0.0183(16) -0.0172(16) 0.0027(16)
N(8) 0.0261(17) 0.0274(17) 0.0321(17) -0.0148(15) -0.0095(15) 0.0007(16)
N(9) 0.0672(19) 0.0554(18) 0.075(2) -0.0403(17) -0.0442(18) 0.0117(17)
N(10) 0.0505(18) 0.0568(19) 0.063(2) -0.0392(16) -0.0126(16) -0.0047(18)
N(11) 0.024(3) 0.019(2) 0.020(2) -0.0102(18) -0.0036(17) -0.0018(17)
N(12) 0.024(3) 0.017(2) 0.019(2) -0.0110(18) -0.0077(17) 0.0031(16)
C(1) 0.022(3) 0.029(3) 0.022(3) -0.008(3) -0.007(2) 0.005(3)
C(2) 0.035(3) 0.034(3) 0.030(3) -0.017(3) -0.010(3) 0.004(3)
C(3) 0.040(4) 0.031(4) 0.053(4) -0.017(3) 0.002(3) -0.010(3)
C(4) 0.045(4) 0.047(5) 0.083(6) -0.022(4) 0.023(4) -0.027(4)
C(5) 0.040(4) 0.044(4) 0.062(5) -0.023(4) 0.018(4) -0.018(4)
C(6) 0.028(3) 0.032(3) 0.039(4) -0.014(3) -0.007(3) -0.000(3)
C(7) 0.026(3) 0.034(3) 0.030(3) -0.018(3) -0.006(3) 0.002(3)
C(8) 0.034(3) 0.030(3) 0.023(3) -0.018(3) -0.005(3) -0.001(3)
C(9) 0.038(4) 0.039(4) 0.029(3) -0.022(3) -0.008(3) -0.001(3)
C(10) 0.037(3) 0.042(4) 0.024(3) -0.025(3) -0.006(3) 0.002(3)
C(11) 0.028(3) 0.028(3) 0.032(3) -0.016(3) -0.001(3) -0.003(3)
C(12) 0.036(4) 0.032(3) 0.034(4) -0.016(3) -0.000(3) -0.008(3)
C(13) 0.031(3) 0.029(3) 0.033(3) -0.016(3) -0.007(3) -0.001(3)
C(14) 0.031(3) 0.028(3) 0.034(3) -0.014(3) -0.007(3) -0.002(3)
C(15) 0.033(3) 0.032(3) 0.029(3) -0.014(3) -0.007(3) -0.001(3)
C(16) 0.031(4) 0.036(4) 0.050(4) -0.012(3) -0.006(3) -0.009(3)
C(17) 0.027(3) 0.050(4) 0.052(4) -0.014(3) -0.004(3) -0.009(4)
C(18) 0.033(4) 0.047(4) 0.050(4) -0.021(3) -0.008(3) -0.005(3)
C(19) 0.034(4) 0.046(4) 0.040(4) -0.023(3) -0.013(3) 0.000(3)
C(20) 0.025(3) 0.040(4) 0.024(3) -0.015(3) -0.008(3) 0.002(3)
C(21) 0.0355(18) 0.043(2) 0.050(2) -0.0125(17) -0.0158(17) -0.0107(18)
C(22) 0.0386(16) 0.0537(18) 0.0656(18) -0.0064(15) -0.0180(15) -0.0210(16)
C(23) 0.0399(18) 0.061(2) 0.071(2) -0.0022(17) -0.0184(17) -0.0250(19)
C(24) 0.0339(18) 0.054(2) 0.070(3) -0.0067(17) -0.0170(17) -0.0181(19)
C(25) 0.0294(17) 0.0456(19) 0.066(2) -0.0114(16) -0.0123(16) -0.0070(18)
C(26) 0.0285(15) 0.0394(17) 0.0607(18) -0.0140(14) -0.0099(14) -0.0049(16)
C(27) 0.0276(18) 0.0264(18) 0.0317(19) -0.0153(16) -0.0103(17) 0.0046(16)
C(28) 0.0307(17) 0.0304(17) 0.0398(18) -0.0136(15) -0.0086(15) 0.0087(15)
C(29) 0.038(4) 0.030(3) 0.042(4) -0.016(3) -0.009(3) 0.009(3)
C(30) 0.043(3) 0.039(3) 0.049(3) -0.0257(19) -0.0217(19) 0.0157(19)
C(31) 0.0426(19) 0.0402(18) 0.0482(19) -0.0246(16) -0.0229(17) 0.0154(16)
C(32) 0.0365(16) 0.0369(16) 0.0450(16) -0.0219(14) -0.0213(14) 0.0125(14)
C(33) 0.034(2) 0.0340(19) 0.038(2) -0.0205(17) -0.0192(18) 0.0079(18)
C(34) 0.0260(19) 0.032(2) 0.045(2) -0.0150(18) -0.0104(17) -0.0019(19)
C(35) 0.074(3) 0.058(2) 0.083(3) -0.0358(19) -0.043(2) 0.011(2)
C(36) 0.080(3) 0.060(2) 0.079(3) -0.033(2) -0.040(2) 0.013(2)
C(37) 0.078(3) 0.067(2) 0.076(3) -0.0387(19) -0.039(2) 0.011(2)
C(38) 0.0736(19) 0.0682(18) 0.068(2) -0.0435(17) -0.0361(17) 0.0109(17)
C(39) 0.0654(17) 0.0619(17) 0.0654(19) -0.0461(15) -0.0366(16) 0.0087(16)
C(40) 0.069(2) 0.075(2) 0.064(3) -0.0495(18) -0.0266(19) 0.009(2)
C(41) 0.069(2) 0.078(2) 0.065(3) -0.0474(18) -0.0181(19) 0.003(2)
C(42) 0.0619(18) 0.0730(18) 0.066(2) -0.0473(16) -0.0152(17) -0.0026(18)
C(43) 0.0583(17) 0.0630(17) 0.0616(18) -0.0461(15) -0.0210(16) -0.0010(16)
C(44) 0.061(2) 0.074(2) 0.075(3) -0.0379(18) -0.0081(19) -0.009(2)
C(45) 0.059(2) 0.069(3) 0.080(3) -0.0333(19) -0.008(2) -0.011(2)
C(46) 0.053(2) 0.061(2) 0.076(3) -0.0347(18) -0.0091(19) -0.009(2)
C(47) 0.020(3) 0.020(3) 0.020(3) -0.008(2) -0.0050(19) -0.002(2)
C(48) 0.026(3) 0.025(3) 0.026(3) -0.014(3) -0.009(3) 0.006(3)
C(49) 0.027(3) 0.033(3) 0.035(3) -0.013(3) -0.007(3) 0.017(3)
C(50) 0.020(3) 0.040(4) 0.041(4) -0.011(3) -0.012(3) 0.016(3)
C(51) 0.025(3) 0.039(4) 0.029(3) -0.016(3) -0.008(3) 0.010(3)
C(52) 0.020(3) 0.025(3) 0.019(3) -0.009(2) -0.005(2) -0.000(2)
C(53) 0.020(3) 0.027(3) 0.019(3) -0.015(3) -0.0036(19) 0.001(2)
C(54) 0.026(3) 0.016(3) 0.025(3) -0.010(2) -0.005(2) 0.000(2)
C(55) 0.026(3) 0.022(3) 0.037(3) -0.015(3) -0.006(3) 0.001(3)
C(56) 0.023(3) 0.021(3) 0.028(3) -0.008(3) -0.003(2) 0.003(3)
C(57) 0.027(3) 0.018(3) 0.028(3) -0.012(3) -0.009(3) 0.002(2)
C(58) 0.027(3) 0.018(3) 0.035(3) -0.010(3) -0.007(3) 0.007(3)
C(59) 0.032(3) 0.022(3) 0.032(3) -0.018(3) -0.007(3) -0.000(3)
C(60) 0.025(3) 0.018(3) 0.024(3) -0.009(2) -0.007(2) 0.003(2)
C(61) 0.018(3) 0.022(3) 0.026(3) -0.007(2) -0.007(2) 0.002(2)
C(62) 0.023(3) 0.025(3) 0.042(4) -0.008(3) -0.008(3) 0.004(3)
C(63) 0.018(3) 0.030(3) 0.038(4) -0.008(3) 0.001(3) -0.002(3)
C(64) 0.025(3) 0.035(3) 0.031(3) -0.017(3) -0.001(3) -0.002(3)
C(65) 0.029(3) 0.023(3) 0.027(3) -0.012(3) -0.009(3) 0.001(3)
C(66) 0.020(3) 0.025(3) 0.017(3) -0.010(3) -0.0039(19) -0.001(2)
C(67) 0.028(3) 0.020(3) 0.029(3) -0.014(3) -0.009(3) 0.007(2)
C(68) 0.031(3) 0.023(3) 0.028(3) -0.009(3) -0.010(3) 0.001(3)
C(69) 0.035(3) 0.025(3) 0.042(4) -0.014(3) -0.021(3) 0.009(3)
C(70) 0.026(3) 0.021(3) 0.041(4) -0.010(3) -0.011(3) 0.009(3)
C(71) 0.027(3) 0.020(3) 0.039(3) -0.014(3) -0.004(3) -0.004(3)
C(72) 0.029(3) 0.026(3) 0.031(3) -0.014(3) -0.008(3) -0.005(3)
C(73) 0.019(3) 0.025(3) 0.031(3) -0.011(3) -0.007(2) 0.006(3)
C(74) 0.027(3) 0.025(3) 0.031(3) -0.010(3) -0.009(3) 0.004(3)
C(75) 0.027(3) 0.040(4) 0.033(3) -0.011(3) -0.011(3) 0.004(3)
C(76) 0.019(3) 0.042(4) 0.037(4) -0.010(3) -0.009(3) 0.014(3)
C(77) 0.021(3) 0.025(3) 0.050(4) -0.008(3) -0.007(3) 0.011(3)
C(78) 0.023(3) 0.025(3) 0.034(3) -0.011(3) -0.005(3) 0.005(3)
C(79) 0.023(3) 0.027(3) 0.024(3) -0.008(3) -0.001(2) -0.001(3)
C(80) 0.024(3) 0.034(4) 0.054(4) -0.013(3) -0.010(3) 0.012(3)
C(81) 0.030(4) 0.052(4) 0.060(5) -0.019(3) -0.009(3) 0.013(4)
C(82) 0.040(4) 0.044(4) 0.062(5) -0.029(4) 0.000(3) 0.011(4)
C(83) 0.034(4) 0.031(4) 0.072(5) -0.014(3) -0.006(4) 0.018(4)
C(84) 0.025(3) 0.031(3) 0.053(4) -0.011(3) -0.009(3) 0.011(3)
C(85) 0.031(3) 0.029(3) 0.032(3) -0.008(3) -0.010(3) -0.001(3)
C(86) 0.037(4) 0.045(4) 0.038(4) -0.014(3) -0.005(3) -0.010(3)
C(87) 0.052(5) 0.071(6) 0.043(4) -0.021(4) -0.007(4) -0.014(4)
C(88) 0.046(5) 0.052(5) 0.066(6) -0.003(4) -0.012(4) -0.032(4)
C(89) 0.044(4) 0.033(4) 0.067(5) -0.005(3) -0.024(4) -0.015(4)
C(90) 0.034(4) 0.022(3) 0.047(4) -0.004(3) -0.016(3) -0.003(3)
C(91) 0.028(3) 0.020(3) 0.041(4) -0.013(3) -0.007(3) -0.001(3)
C(92) 0.034(4) 0.038(4) 0.038(4) -0.018(3) -0.011(3) 0.007(3)
C(93) 0.030(3) 0.035(4) 0.057(5) -0.013(3) -0.014(3) 0.007(3)
C(94) 0.023(3) 0.029(3) 0.072(5) -0.006(3) -0.004(3) -0.010(3)
C(95) 0.033(4) 0.040(4) 0.058(5) -0.018(3) 0.003(3) -0.021(3)
C(96) 0.036(4) 0.036(4) 0.040(4) -0.015(3) -0.006(3) -0.014(3)
C(97) 0.023(3) 0.020(3) 0.039(4) -0.006(3) -0.006(3) -0.004(3)
C(98) 0.031(3) 0.031(3) 0.040(4) -0.012(3) -0.009(3) -0.005(3)
C(99) 0.037(4) 0.031(3) 0.028(3) -0.006(3) -0.008(3) -0.008(3)
C(100) 0.032(4) 0.034(4) 0.052(4) -0.008(3) -0.022(3) -0.005(3)
C(101) 0.035(4) 0.026(3) 0.064(5) -0.014(3) -0.021(3) -0.003(3)
C(102) 0.028(3) 0.024(3) 0.049(4) -0.009(3) -0.014(3) 0.003(3)
C(103) 0.039(3) 0.025(3) 0.026(3) -0.016(3) -0.012(3) 0.003(3)
C(104) 0.032(3) 0.030(3) 0.038(4) -0.012(3) -0.008(3) -0.002(3)
C(105) 0.039(4) 0.033(4) 0.039(4) -0.008(3) -0.017(3) 0.000(3)
C(106) 0.052(4) 0.025(3) 0.034(4) -0.012(3) -0.019(3) -0.001(3)
C(107) 0.054(4) 0.036(4) 0.028(3) -0.028(3) -0.013(3) 0.001(3)
C(108) 0.033(3) 0.035(3) 0.026(3) -0.018(3) -0.011(3) 0.005(3)
C(109) 0.021(3) 0.029(3) 0.039(4) -0.011(3) -0.011(3) 0.004(3)
C(110) 0.028(3) 0.027(3) 0.042(4) -0.010(3) -0.008(3) 0.005(3)
C(111) 0.029(3) 0.045(4) 0.041(4) -0.014(3) -0.006(3) 0.010(3)
C(112) 0.028(3) 0.044(4) 0.050(4) -0.016(3) -0.015(3) 0.020(3)
C(113) 0.032(4) 0.037(4) 0.064(5) -0.018(3) -0.023(3) 0.017(4)
C(114) 0.026(3) 0.026(3) 0.045(4) -0.009(3) -0.013(3) 0.005(3)
C(115) 0.13(2) 0.085(15) 0.064(13) 0.082(15) -0.009(12) 0.029(11)
C(116) 0.045(5) 0.060(5) 0.096(7) -0.024(4) -0.007(5) -0.026(5)
C(117) 0.154(12) 0.091(9) 0.194(15) -0.069(9) -0.120(12) 0.070(10)
C(118) 0.298(19) 0.044(5) 0.064(7) -0.047(8) -0.089(10) 0.011(5)
B(1) 0.029(3) 0.018(3) 0.020(3) -0.008(3) -0.003(3) -0.000(3)
B(2) 0.029(4) 0.028(4) 0.031(4) -0.014(3) -0.011(3) 0.003(3)

loop_
_atom_type_symbol
_atom_type_description
_atom_type_scat_dispersion_real
_atom_type_scat_dispersion_imag
_atom_type_scat_source
C C 0.0033 0.0016
;
International Tables for Crystallography
(1992, Vol. C, Tables 4.2.6.8 and 6.1.1.4)
;
H H 0.0000 0.0000
;
International Tables for Crystallography
(1992, Vol. C, Table 6.1.1.4)
;
N N 0.0061 0.0033
;
International Tables for Crystallography
(1992, Vol. C, Tables 4.2.6.8 and 6.1.1.4)
;
O O 0.0106 0.0060
;
International Tables for Crystallography
(1992, Vol. C, Tables 4.2.6.8 and 6.1.1.4)
;
Mn Mn 0.3368 0.7283
;
International Tables for Crystallography
(1992, Vol. C, Tables 4.2.6.8 and 6.1.1.4)
;
Fe Fe 0.3463 0.8444
;
International Tables for Crystallography
(1992, Vol. C, Tables 4.2.6.8 and 6.1.1.4)
;
B B 0.0013 0.0007
;
International Tables for Crystallography
(1992, Vol. C, Tables 4.2.6.8 and 6.1.1.4)
;

loop_
_geom_angle_atom_site_label_1
_geom_angle_atom_site_label_2
_geom_angle_atom_site_label_3
_geom_angle
_geom_angle_publ_flag
_geom_angle_site_symmetry_1
_geom_angle_site_symmetry_3
N(3) Fe(1) N(4) 78.1(4) yes . .
N(3) Fe(1) N(5) 175.2(4) yes . .
N(3) Fe(1) N(6) 101.0(4) yes . .
N(3) Fe(1) N(7) 33.4(5) yes . .
N(3) Fe(1) N(8) 144.6(4) yes . .
N(3) Fe(1) N(9) 84.0(4) yes . .
N(3) Fe(1) N(10) 103.2(4) yes . .
N(4) Fe(1) N(5) 97.2(3) yes . .
N(4) Fe(1) N(6) 91.5(3) yes . .
N(4) Fe(1) N(7) 97.1(4) yes . .
N(4) Fe(1) N(8) 71.2(4) yes . .
N(4) Fe(1) N(9) 94.0(3) yes . .
N(4) Fe(1) N(10) 174.5(3) yes . .
N(5) Fe(1) N(6) 77.8(3) yes . .
N(5) Fe(1) N(7) 147.9(5) yes . .
N(5) Fe(1) N(8) 32.1(4) yes . .
N(5) Fe(1) N(9) 97.6(4) yes . .
N(5) Fe(1) N(10) 81.5(3) yes . .
N(6) Fe(1) N(7) 73.3(5) yes . .
N(6) Fe(1) N(8) 97.1(5) yes . .
N(6) Fe(1) N(9) 173.3(2) yes . .
N(6) Fe(1) N(10) 93.4(3) yes . .
N(7) Fe(1) N(8) 165.0(6) yes . .
N(7) Fe(1) N(9) 109.9(6) yes . .
N(7) Fe(1) N(10) 86.6(4) yes . .
N(8) Fe(1) N(9) 81.0(5) yes . .
N(8) Fe(1) N(10) 105.8(4) yes . .
N(9) Fe(1) N(10) 81.0(3) yes . .
O(1) Mn(1) O(1) 79.21(14) yes . 2_767
O(1) Mn(1) O(2) 93.10(19) yes . .
O(1) Mn(1) O(3) 92.48(15) yes . .
O(1) Mn(1) N(1) 91.38(19) yes . .
O(1) Mn(1) N(2) 165.8(2) yes . .
O(1) Mn(1) O(2) 82.21(17) yes 2_767 .
O(1) Mn(1) O(3) 171.42(15) yes 2_767 .
O(1) Mn(1) N(1) 94.89(18) yes 2_767 .
O(1) Mn(1) N(2) 89.02(16) yes 2_767 .
O(2) Mn(1) O(3) 96.25(19) yes . .
O(2) Mn(1) N(1) 174.11(17) yes . .
O(2) Mn(1) N(2) 93.1(2) yes . .
O(3) Mn(1) N(1) 87.4(2) yes . .
O(3) Mn(1) N(2) 99.50(17) yes . .
N(1) Mn(1) N(2) 81.7(2) yes . .
O(4) Mn(2) O(5) 92.81(15) yes . .
O(4) Mn(2) O(5) 175.38(11) yes . 2_766
O(4) Mn(2) O(6) 95.68(17) yes . .
O(4) Mn(2) N(11) 88.43(19) yes . .
O(4) Mn(2) N(12) 98.67(16) yes . .
O(5) Mn(2) O(5) 82.60(14) yes . 2_766
O(5) Mn(2) O(6) 92.68(16) yes . .
O(5) Mn(2) N(11) 91.40(17) yes . .
O(5) Mn(2) N(12) 166.53(16) yes . .
O(5) Mn(2) O(6) 84.08(15) yes 2_766 .
O(5) Mn(2) N(11) 92.16(17) yes 2_766 .
O(5) Mn(2) N(12) 85.95(15) yes 2_766 .
O(6) Mn(2) N(11) 174.05(16) yes . .
O(6) Mn(2) N(12) 93.17(18) yes . .
N(11) Mn(2) N(12) 81.94(18) yes . .
Mn(1) O(1) Mn(1) 100.79(15) yes . 2_767
Mn(1) O(1) C(1) 120.3(4) yes . .
Mn(1) O(1) C(1) 122.0(4) yes 2_767 .
Mn(1) O(2) C(20) 129.3(5) yes . .
Mn(1) O(3) N(3) 132.4(5) yes . .
Mn(1) O(3) N(7) 122.6(6) yes . .
N(3) O(3) N(7) 49.1(7) yes . .
Mn(2) O(4) N(5) 129.7(6) yes . .
Mn(2) O(4) N(8) 129.1(7) yes . .
N(5) O(4) N(8) 47.2(6) yes . .
Mn(2) O(5) Mn(2) 97.40(15) yes . 2_766
Mn(2) O(5) C(47) 122.5(4) yes . .
Mn(2) O(5) C(47) 118.1(3) yes 2_766 .
Mn(2) O(6) C(66) 130.0(4) yes . .
Mn(1) N(1) C(7) 122.0(5) yes . .
Mn(1) N(1) C(8) 115.9(4) yes . .
C(7) N(1) C(8) 122.1(6) yes . .
Mn(1) N(2) C(11) 115.1(3) yes . .
Mn(1) N(2) C(14) 124.1(5) yes . .
C(11) N(2) C(14) 120.6(5) yes . .
Fe(1) N(3) O(3) 128.4(5) yes . .
Fe(1) N(3) N(7) 76.8(8) yes . .
Fe(1) N(3) C(21) 115.2(9) yes . .
O(3) N(3) N(7) 68.4(9) yes . .
O(3) N(3) C(21) 116.2(9) yes . .
N(7) N(3) C(21) 129.8(13) yes . .
Fe(1) N(4) C(22) 119.0(6) yes . .
Fe(1) N(4) C(26) 124.0(5) yes . .
C(22) N(4) C(26) 116.8(6) yes . .
Fe(1) N(5) O(4) 125.0(7) yes . .
Fe(1) N(5) N(8) 70.9(8) yes . .
Fe(1) N(5) C(27) 114.3(7) yes . .
O(4) N(5) N(8) 73.3(8) yes . .
O(4) N(5) C(27) 120.7(8) yes . .
N(8) N(5) C(27) 129.3(12) yes . .
Fe(1) N(6) C(28) 119.8(5) yes . .
Fe(1) N(6) C(32) 122.2(5) yes . .
C(28) N(6) C(32) 117.9(7) yes . .
Fe(1) N(7) O(3) 119.4(9) yes . .
Fe(1) N(7) N(3) 69.8(8) yes . .
Fe(1) N(7) C(33) 117.1(12) yes . .
O(3) N(7) N(3) 62.5(10) yes . .
O(3) N(7) C(33) 123.6(12) yes . .
N(3) N(7) C(33) 144.5(13) yes . .
Fe(1) N(8) O(4) 120.2(8) yes . .
Fe(1) N(8) N(5) 76.9(8) yes . .
Fe(1) N(8) C(34) 118.2(10) yes . .
O(4) N(8) N(5) 59.5(6) yes . .
O(4) N(8) C(34) 121.6(12) yes . .
N(5) N(8) C(34) 140.0(18) yes . .
Fe(1) N(9) C(35) 134.8(7) yes . .
Fe(1) N(9) C(39) 113.0(5) yes . .
C(35) N(9) C(39) 111.2(9) yes . .
Fe(1) N(10) C(43) 113.6(5) yes . .
Fe(1) N(10) C(46) 129.0(7) yes . .
C(43) N(10) C(46) 117.2(7) yes . .
Mn(2) N(11) C(53) 123.2(4) yes . .
Mn(2) N(11) C(54) 116.5(4) yes . .
C(53) N(11) C(54) 120.3(5) yes . .
Mn(2) N(12) C(57) 114.5(3) yes . .
Mn(2) N(12) C(60) 124.2(5) yes . .
C(57) N(12) C(60) 120.9(4) yes . .
O(1) C(1) C(2) 118.9(6) yes . .
O(1) C(1) C(6) 122.2(5) yes . .
C(2) C(1) C(6) 118.9(5) yes . .
C(1) C(2) C(3) 120.5(7) yes . .
C(2) C(3) C(4) 121.2(7) yes . .
C(3) C(4) C(5) 118.9(7) yes . .
C(4) C(5) C(6) 121.1(9) yes . .
C(1) C(6) C(5) 119.2(6) yes . .
C(1) C(6) C(7) 123.1(5) yes . .
C(5) C(6) C(7) 117.7(7) yes . .
N(1) C(7) C(6) 125.4(7) yes . .
N(1) C(8) C(9) 112.4(4) yes . .
N(1) C(8) C(10) 106.3(5) yes . .
N(1) C(8) C(11) 104.6(6) yes . .
C(9) C(8) C(10) 109.2(6) yes . .
C(9) C(8) C(11) 111.7(5) yes . .
C(10) C(8) C(11) 112.5(4) yes . .
N(2) C(11) C(8) 106.4(5) yes . .
N(2) C(11) C(12) 112.1(5) yes . .
N(2) C(11) C(13) 106.1(6) yes . .
C(8) C(11) C(12) 111.1(6) yes . .
C(8) C(11) C(13) 111.6(4) yes . .
C(12) C(11) C(13) 109.4(5) yes . .
N(2) C(14) C(15) 126.8(6) yes . .
C(14) C(15) C(16) 117.8(6) yes . .
C(14) C(15) C(20) 122.7(5) yes . .
C(16) C(15) C(20) 119.4(7) yes . .
C(15) C(16) C(17) 121.8(7) yes . .
C(16) C(17) C(18) 118.9(6) yes . .
C(17) C(18) C(19) 120.7(8) yes . .
C(18) C(19) C(20) 120.6(7) yes . .
O(2) C(20) C(15) 123.7(7) yes . .
O(2) C(20) C(19) 117.8(6) yes . .
C(15) C(20) C(19) 118.5(5) yes . .
N(3) C(21) C(22) 117.3(11) yes . .
N(4) C(22) C(21) 109.1(7) yes . .
N(4) C(22) C(23) 123.5(9) yes . .
C(21) C(22) C(23) 127.0(8) yes . .
C(22) C(23) C(24) 120.2(8) yes . .
C(23) C(24) C(25) 116.2(7) yes . .
C(24) C(25) C(26) 120.5(8) yes . .
N(4) C(26) C(25) 122.5(7) yes . .
N(4) C(26) C(34) 103.8(10) yes . .
C(25) C(26) C(34) 131.4(10) yes . .
N(5) C(27) C(28) 119.3(9) yes . .
N(6) C(28) C(27) 108.5(8) yes . .
N(6) C(28) C(29) 122.9(6) yes . .
C(27) C(28) C(29) 128.0(8) yes . .
C(28) C(29) C(30) 119.0(7) yes . .
C(29) C(30) C(31) 118.3(8) yes . .
C(30) C(31) C(32) 120.7(7) yes . .
N(6) C(32) C(31) 121.1(7) yes . .
N(6) C(32) C(33) 107.7(10) yes . .
C(31) C(32) C(33) 129.7(9) yes . .
N(7) C(33) C(32) 118.8(14) yes . .
N(8) C(34) C(26) 121.2(15) yes . .
N(9) C(35) C(36) 121.0(8) yes . .
C(35) C(36) C(37) 119.6(9) yes . .
C(36) C(37) C(38) 125.9(12) yes . .
C(37) C(38) C(39) 111.8(8) yes . .
C(37) C(38) C(40) 132.1(11) yes . .
C(39) C(38) C(40) 116.0(8) yes . .
N(9) C(39) C(38) 130.2(7) yes . .
N(9) C(39) C(43) 114.8(9) yes . .
C(38) C(39) C(43) 115.0(7) yes . .
C(38) C(40) C(41) 127.4(11) yes . .
C(40) C(41) C(42) 121.0(9) yes . .
C(41) C(42) C(43) 115.7(7) yes . .
C(41) C(42) C(44) 125.5(8) yes . .
C(43) C(42) C(44) 118.7(10) yes . .
N(10) C(43) C(39) 115.4(7) yes . .
N(10) C(43) C(42) 119.9(7) yes . .
C(39) C(43) C(42) 124.7(9) yes . .
C(42) C(44) C(45) 119.8(8) yes . .
C(44) C(45) C(46) 119.0(8) yes . .
N(10) C(46) C(45) 125.3(10) yes . .
O(5) C(47) C(48) 119.1(6) yes . .
O(5) C(47) C(52) 122.2(5) yes . .
C(48) C(47) C(52) 118.8(5) yes . .
C(47) C(48) C(49) 120.0(7) yes . .
C(48) C(49) C(50) 121.6(6) yes . .
C(49) C(50) C(51) 118.8(6) yes . .
C(50) C(51) C(52) 120.5(7) yes . .
C(47) C(52) C(51) 120.0(5) yes . .
C(47) C(52) C(53) 123.4(5) yes . .
C(51) C(52) C(53) 116.5(6) yes . .
N(11) C(53) C(52) 125.1(6) yes . .
N(11) C(54) C(55) 111.3(5) yes . .
N(11) C(54) C(56) 107.3(5) yes . .
N(11) C(54) C(57) 105.3(4) yes . .
C(55) C(54) C(56) 108.6(5) yes . .
C(55) C(54) C(57) 111.3(5) yes . .
C(56) C(54) C(57) 112.9(5) yes . .
N(12) C(57) C(54) 107.1(4) yes . .
N(12) C(57) C(58) 111.3(5) yes . .
N(12) C(57) C(59) 104.9(5) yes . .
C(54) C(57) C(58) 111.7(5) yes . .
C(54) C(57) C(59) 111.3(5) yes . .
C(58) C(57) C(59) 110.3(5) yes . .
N(12) C(60) C(61) 127.1(5) yes . .
C(60) C(61) C(62) 118.3(5) yes . .
C(60) C(61) C(66) 122.7(5) yes . .
C(62) C(61) C(66) 118.9(6) yes . .
C(61) C(62) C(63) 121.3(5) yes . .
C(62) C(63) C(64) 119.7(5) yes . .
C(63) C(64) C(65) 120.4(7) yes . .
C(64) C(65) C(66) 121.2(5) yes . .
O(6) C(66) C(61) 122.8(6) yes . .
O(6) C(66) C(65) 118.8(5) yes . .
C(61) C(66) C(65) 118.4(5) yes . .
C(68) C(67) C(72) 114.1(5) yes . .
C(68) C(67) B(1) 122.7(5) yes . .
C(72) C(67) B(1) 123.1(6) yes . .
C(67) C(68) C(69) 123.1(5) yes . .
C(68) C(69) C(70) 120.5(7) yes . .
C(69) C(70) C(71) 118.1(6) yes . .
C(70) C(71) C(72) 120.8(5) yes . .
C(67) C(72) C(71) 123.4(7) yes . .
C(74) C(73) C(78) 114.5(5) yes . .
C(74) C(73) B(1) 120.5(5) yes . .
C(78) C(73) B(1) 125.0(6) yes . .
C(73) C(74) C(75) 123.6(6) yes . .
C(74) C(75) C(76) 119.4(6) yes . .
C(75) C(76) C(77) 119.4(6) yes . .
C(76) C(77) C(78) 120.4(6) yes . .
C(73) C(78) C(77) 122.8(6) yes . .
C(80) C(79) C(84) 114.6(7) yes . .
C(80) C(79) B(1) 121.2(5) yes . .
C(84) C(79) B(1) 124.0(6) yes . .
C(79) C(80) C(81) 123.0(6) yes . .
C(80) C(81) C(82) 120.7(7) yes . .
C(81) C(82) C(83) 118.0(8) yes . .
C(82) C(83) C(84) 120.6(6) yes . .
C(79) C(84) C(83) 123.1(6) yes . .
C(86) C(85) C(90) 115.0(7) yes . .
C(86) C(85) B(1) 122.9(7) yes . .
C(90) C(85) B(1) 121.9(6) yes . .
C(85) C(86) C(87) 123.1(8) yes . .
C(86) C(87) C(88) 119.0(8) yes . .
C(87) C(88) C(89) 119.6(8) yes . .
C(88) C(89) C(90) 120.0(9) yes . .
C(85) C(90) C(89) 123.2(7) yes . .
C(92) C(91) C(96) 115.6(5) yes . .
C(92) C(91) B(2) 120.1(5) yes . .
C(96) C(91) B(2) 124.3(6) yes . .
C(91) C(92) C(93) 122.6(6) yes . .
C(92) C(93) C(94) 120.1(7) yes . .
C(93) C(94) C(95) 118.8(6) yes . .
C(94) C(95) C(96) 120.9(7) yes . .
C(91) C(96) C(95) 122.0(7) yes . .
C(98) C(97) C(102) 114.2(7) yes . .
C(98) C(97) B(2) 120.2(7) yes . .
C(102) C(97) B(2) 125.5(6) yes . .
C(97) C(98) C(99) 123.4(7) yes . .
C(98) C(99) C(100) 119.6(6) yes . .
C(99) C(100) C(101) 119.3(8) yes . .
C(100) C(101) C(102) 120.7(8) yes . .
C(97) C(102) C(101) 122.7(6) yes . .
C(104) C(103) C(108) 115.6(6) yes . .
C(104) C(103) B(2) 119.3(7) yes . .
C(108) C(103) B(2) 125.1(5) yes . .
C(103) C(104) C(105) 122.7(7) yes . .
C(104) C(105) C(106) 120.1(6) yes . .
C(105) C(106) C(107) 119.6(6) yes . .
C(106) C(107) C(108) 119.6(8) yes . .
C(103) C(108) C(107) 122.3(6) yes . .
C(110) C(109) C(114) 114.3(6) yes . .
C(110) C(109) B(2) 124.5(5) yes . .
C(114) C(109) B(2) 121.2(5) yes . .
C(109) C(110) C(111) 123.6(6) yes . .
C(110) C(111) C(112) 119.9(6) yes . .
C(111) C(112) C(113) 119.3(7) yes . .
C(112) C(113) C(114) 120.5(6) yes . .
C(109) C(114) C(113) 122.3(6) yes . .
C(67) B(1) C(73) 110.5(4) yes . .
C(67) B(1) C(79) 110.9(4) yes . .
C(67) B(1) C(85) 106.8(6) yes . .
C(73) B(1) C(79) 106.7(6) yes . .
C(73) B(1) C(85) 112.4(5) yes . .
C(79) B(1) C(85) 109.5(5) yes . .
C(91) B(2) C(97) 110.4(5) yes . .
C(91) B(2) C(103) 110.4(6) yes . .
C(91) B(2) C(109) 108.0(5) yes . .
C(97) B(2) C(103) 106.4(5) yes . .
C(97) B(2) C(109) 111.4(6) yes . .
C(103) B(2) C(109) 110.1(5) yes . .
C(1) C(2) H(2) 119.734 no . .
C(3) C(2) H(2) 119.719 no . .
C(2) C(3) H(3) 119.388 no . .
C(4) C(3) H(3) 119.403 no . .
C(3) C(4) H(4) 120.544 no . .
C(5) C(4) H(4) 120.530 no . .
C(4) C(5) H(5) 119.429 no . .
C(6) C(5) H(5) 119.422 no . .
N(1) C(7) H(7) 117.306 no . .
C(6) C(7) H(7) 117.309 no . .
C(8) C(9) H(9A) 109.475 no . .
C(8) C(9) H(9B) 109.475 no . .
C(8) C(9) H(9C) 109.468 no . .
H(9A) C(9) H(9B) 109.471 no . .
H(9A) C(9) H(9C) 109.474 no . .
H(9B) C(9) H(9C) 109.465 no . .
C(8) C(10) H(10A) 109.462 no . .
C(8) C(10) H(10B) 109.468 no . .
C(8) C(10) H(10C) 109.468 no . .
H(10A) C(10) H(10B) 109.479 no . .
H(10A) C(10) H(10C) 109.472 no . .
H(10B) C(10) H(10C) 109.479 no . .
C(11) C(12) H(12A) 109.471 no . .
C(11) C(12) H(12B) 109.474 no . .
C(11) C(12) H(12C) 109.474 no . .
H(12A) C(12) H(12B) 109.477 no . .
H(12A) C(12) H(12C) 109.473 no . .
H(12B) C(12) H(12C) 109.458 no . .
C(11) C(13) H(13A) 109.476 no . .
C(11) C(13) H(13B) 109.480 no . .
C(11) C(13) H(13C) 109.467 no . .
H(13A) C(13) H(13B) 109.470 no . .
H(13A) C(13) H(13C) 109.473 no . .
H(13B) C(13) H(13C) 109.460 no . .
N(2) C(14) H(14) 116.589 no . .
C(15) C(14) H(14) 116.598 no . .
C(15) C(16) H(16) 119.110 no . .
C(17) C(16) H(16) 119.117 no . .
C(16) C(17) H(17) 120.527 no . .
C(18) C(17) H(17) 120.545 no . .
C(17) C(18) H(18) 119.633 no . .
C(19) C(18) H(18) 119.631 no . .
C(18) C(19) H(19) 119.693 no . .
C(20) C(19) H(19) 119.695 no . .
N(3) C(21) H(21) 121.347 no . .
C(22) C(21) H(21) 121.351 no . .
C(22) C(23) H(23) 119.869 no . .
C(24) C(23) H(23) 119.883 no . .
C(23) C(24) H(24) 121.925 no . .
C(25) C(24) H(24) 121.904 no . .
C(24) C(25) H(25) 119.778 no . .
C(26) C(25) H(25) 119.763 no . .
N(5) C(27) H(27) 120.324 no . .
C(28) C(27) H(27) 120.345 no . .
C(28) C(29) H(29) 120.498 no . .
C(30) C(29) H(29) 120.498 no . .
C(29) C(30) H(30) 120.855 no . .
C(31) C(30) H(30) 120.851 no . .
C(30) C(31) H(31) 119.640 no . .
C(32) C(31) H(31) 119.623 no . .
N(7) C(33) H(33) 120.576 no . .
C(32) C(33) H(33) 120.590 no . .
N(8) C(34) H(34) 119.400 no . .
C(26) C(34) H(34) 119.406 no . .
N(9) C(35) H(35) 119.503 no . .
C(36) C(35) H(35) 119.513 no . .
C(35) C(36) H(36) 120.212 no . .
C(37) C(36) H(36) 120.218 no . .
C(36) C(37) H(37) 117.042 no . .
C(38) C(37) H(37) 117.048 no . .
C(38) C(40) H(40) 116.310 no . .
C(41) C(40) H(40) 116.315 no . .
C(40) C(41) H(41) 119.522 no . .
C(42) C(41) H(41) 119.524 no . .
C(42) C(44) H(44) 120.094 no . .
C(45) C(44) H(44) 120.090 no . .
C(44) C(45) H(45) 120.514 no . .
C(46) C(45) H(45) 120.512 no . .
N(10) C(46) H(46) 117.351 no . .
C(45) C(46) H(46) 117.360 no . .
C(47) C(48) H(48) 119.982 no . .
C(49) C(48) H(48) 119.974 no . .
C(48) C(49) H(49) 119.201 no . .
C(50) C(49) H(49) 119.183 no . .
C(49) C(50) H(50) 120.588 no . .
C(51) C(50) H(50) 120.591 no . .
C(50) C(51) H(51) 119.751 no . .
C(52) C(51) H(51) 119.747 no . .
N(11) C(53) H(53) 117.453 no . .
C(52) C(53) H(53) 117.455 no . .
C(54) C(55) H(55A) 109.467 no . .
C(54) C(55) H(55B) 109.460 no . .
C(54) C(55) H(55C) 109.473 no . .
H(55A) C(55) H(55B) 109.473 no . .
H(55A) C(55) H(55C) 109.476 no . .
H(55B) C(55) H(55C) 109.478 no . .
C(54) C(56) H(56A) 109.476 no . .
C(54) C(56) H(56B) 109.463 no . .
C(54) C(56) H(56C) 109.465 no . .
H(56A) C(56) H(56B) 109.474 no . .
H(56A) C(56) H(56C) 109.473 no . .
H(56B) C(56) H(56C) 109.476 no . .
C(57) C(58) H(58A) 109.477 no . .
C(57) C(58) H(58B) 109.469 no . .
C(57) C(58) H(58C) 109.461 no . .
H(58A) C(58) H(58B) 109.473 no . .
H(58A) C(58) H(58C) 109.472 no . .
H(58B) C(58) H(58C) 109.474 no . .
C(57) C(59) H(59A) 109.480 no . .
C(57) C(59) H(59B) 109.460 no . .
C(57) C(59) H(59C) 109.462 no . .
H(59A) C(59) H(59B) 109.480 no . .
H(59A) C(59) H(59C) 109.472 no . .
H(59B) C(59) H(59C) 109.473 no . .
N(12) C(60) H(60) 116.433 no . .
C(61) C(60) H(60) 116.429 no . .
C(61) C(62) H(62) 119.337 no . .
C(63) C(62) H(62) 119.331 no . .
C(62) C(63) H(63) 120.171 no . .
C(64) C(63) H(63) 120.162 no . .
C(63) C(64) H(64) 119.775 no . .
C(65) C(64) H(64) 119.781 no . .
C(64) C(65) H(65) 119.387 no . .
C(66) C(65) H(65) 119.392 no . .
C(67) C(68) H(68) 118.435 no . .
C(69) C(68) H(68) 118.449 no . .
C(68) C(69) H(69) 119.773 no . .
C(70) C(69) H(69) 119.766 no . .
C(69) C(70) H(70) 120.953 no . .
C(71) C(70) H(70) 120.972 no . .
C(70) C(71) H(71) 119.614 no . .
C(72) C(71) H(71) 119.625 no . .
C(67) C(72) H(72) 118.299 no . .
C(71) C(72) H(72) 118.293 no . .
C(73) C(74) H(74) 118.211 no . .
C(75) C(74) H(74) 118.220 no . .
C(74) C(75) H(75) 120.331 no . .
C(76) C(75) H(75) 120.315 no . .
C(75) C(76) H(76) 120.319 no . .
C(77) C(76) H(76) 120.327 no . .
C(76) C(77) H(77) 119.813 no . .
C(78) C(77) H(77) 119.825 no . .
C(73) C(78) H(78) 118.614 no . .
C(77) C(78) H(78) 118.616 no . .
C(79) C(80) H(80) 118.514 no . .
C(81) C(80) H(80) 118.501 no . .
C(80) C(81) H(81) 119.640 no . .
C(82) C(81) H(81) 119.634 no . .
C(81) C(82) H(82) 120.985 no . .
C(83) C(82) H(82) 120.987 no . .
C(82) C(83) H(83) 119.713 no . .
C(84) C(83) H(83) 119.710 no . .
C(79) C(84) H(84) 118.475 no . .
C(83) C(84) H(84) 118.460 no . .
C(85) C(86) H(86) 118.439 no . .
C(87) C(86) H(86) 118.456 no . .
C(86) C(87) H(87) 120.509 no . .
C(88) C(87) H(87) 120.494 no . .
C(87) C(88) H(88) 120.179 no . .
C(89) C(88) H(88) 120.190 no . .
C(88) C(89) H(89) 119.994 no . .
C(90) C(89) H(89) 120.010 no . .
C(85) C(90) H(90) 118.383 no . .
C(89) C(90) H(90) 118.396 no . .
C(91) C(92) H(92) 118.730 no . .
C(93) C(92) H(92) 118.712 no . .
C(92) C(93) H(93) 119.955 no . .
C(94) C(93) H(93) 119.928 no . .
C(93) C(94) H(94) 120.599 no . .
C(95) C(94) H(94) 120.585 no . .
C(94) C(95) H(95) 119.567 no . .
C(96) C(95) H(95) 119.558 no . .
C(91) C(96) H(96) 118.982 no . .
C(95) C(96) H(96) 118.983 no . .
C(97) C(98) H(98) 118.282 no . .
C(99) C(98) H(98) 118.287 no . .
C(98) C(99) H(99) 120.176 no . .
C(100) C(99) H(99) 120.178 no . .
C(99) C(100) H(100) 120.344 no . .
C(101) C(100) H(100) 120.325 no . .
C(100) C(101) H(101) 119.655 no . .
C(102) C(101) H(101) 119.675 no . .
C(97) C(102) H(102) 118.655 no . .
C(101) C(102) H(102) 118.666 no . .
C(103) C(104) H(104) 118.642 no . .
C(105) C(104) H(104) 118.649 no . .
C(104) C(105) H(105) 119.962 no . .
C(106) C(105) H(105) 119.970 no . .
C(105) C(106) H(106) 120.217 no . .
C(107) C(106) H(106) 120.224 no . .
C(106) C(107) H(107) 120.181 no . .
C(108) C(107) H(107) 120.177 no . .
C(103) C(108) H(108) 118.850 no . .
C(107) C(108) H(108) 118.853 no . .
C(109) C(110) H(110) 118.178 no . .
C(111) C(110) H(110) 118.175 no . .
C(110) C(111) H(111) 120.047 no . .
C(112) C(111) H(111) 120.044 no . .
C(111) C(112) H(112) 120.324 no . .
C(113) C(112) H(112) 120.332 no . .
C(112) C(113) H(113) 119.744 no . .
C(114) C(113) H(113) 119.756 no . .
C(109) C(114) H(114) 118.858 no . .
C(113) C(114) H(114) 118.877 no . .
O(7) C(115) H(11A) 109.468 no . .
O(7) C(115) H(11B) 109.472 no . .
O(7) C(115) H(11C) 109.482 no . .
H(11A) C(115) H(11B) 109.472 no . .
H(11A) C(115) H(11C) 109.470 no . .
H(11B) C(115) H(11C) 109.463 no . .
O(8) C(116) H(11D) 109.466 no . .
O(8) C(116) H(11E) 109.471 no . .
O(8) C(116) H(11F) 109.489 no . .
H(11D) C(116) H(11E) 109.461 no . .
H(11D) C(116) H(11F) 109.461 no . .
H(11E) C(116) H(11F) 109.479 no . .
O(9) C(117) H(11G) 109.477 no . .
O(9) C(117) H(11H) 109.467 no . .
O(9) C(117) H(11I) 109.475 no . .
H(11G) C(117) H(11H) 109.466 no . .
H(11G) C(117) H(11I) 109.470 no . .
H(11H) C(117) H(11I) 109.471 no . .
O(10) C(118) H(11J) 109.458 no . .
O(10) C(118) H(11K) 109.473 no . .
O(10) C(118) H(11L) 109.475 no . .
H(11J) C(118) H(11K) 109.473 no . .
H(11J) C(118) H(11L) 109.466 no . .
H(11K) C(118) H(11L) 109.482 no . .

loop_
_geom_bond_atom_site_label_1
_geom_bond_atom_site_label_2
_geom_bond_distance
_geom_bond_publ_flag
_geom_bond_site_symmetry_2
Fe(1) N(3) 1.903(9) yes .
Fe(1) N(4) 1.942(5) yes .
Fe(1) N(5) 1.968(8) yes .
Fe(1) N(6) 1.947(7) yes .
Fe(1) N(7) 1.974(13) yes .
Fe(1) N(8) 1.909(13) yes .
Fe(1) N(9) 1.970(9) yes .
Fe(1) N(10) 1.962(6) yes .
Mn(1) O(1) 1.904(4) yes .
Mn(1) O(1) 2.569(4) yes 2_767
Mn(1) O(2) 1.879(5) yes .
Mn(1) O(3) 2.111(4) yes .
Mn(1) N(1) 1.992(6) yes .
Mn(1) N(2) 1.976(5) yes .
Mn(2) O(4) 2.110(5) yes .
Mn(2) O(5) 1.903(3) yes .
Mn(2) O(5) 2.580(4) yes 2_766
Mn(2) O(6) 1.877(5) yes .
Mn(2) N(11) 1.989(6) yes .
Mn(2) N(12) 1.976(4) yes .
O(1) C(1) 1.349(6) yes .
O(2) C(20) 1.318(6) yes .
O(3) N(3) 1.309(11) yes .
O(3) N(7) 1.372(17) yes .
O(4) N(5) 1.262(9) yes .
O(4) N(8) 1.404(11) yes .
O(5) C(47) 1.351(7) yes .
O(6) C(66) 1.318(6) yes .
O(7) C(115) 1.32(3) yes .
O(8) C(116) 1.400(10) yes .
O(9) C(117) 1.329(17) yes .
O(10) C(118) 1.403(14) yes .
N(1) C(7) 1.285(6) yes .
N(1) C(8) 1.504(9) yes .
N(2) C(11) 1.513(10) yes .
N(2) C(14) 1.299(7) yes .
N(3) N(7) 1.116(15) yes .
N(3) C(21) 1.294(11) yes .
N(4) C(22) 1.285(10) yes .
N(4) C(26) 1.339(11) yes .
N(5) N(8) 1.075(12) yes .
N(5) C(27) 1.319(15) yes .
N(6) C(28) 1.348(10) yes .
N(6) C(32) 1.350(9) yes .
N(7) C(33) 1.31(3) yes .
N(8) C(34) 1.300(18) yes .
N(9) C(35) 1.311(10) yes .
N(9) C(39) 1.362(11) yes .
N(10) C(43) 1.350(13) yes .
N(10) C(46) 1.334(10) yes .
N(11) C(53) 1.297(6) yes .
N(11) C(54) 1.500(7) yes .
N(12) C(57) 1.520(9) yes .
N(12) C(60) 1.289(7) yes .
C(1) C(2) 1.400(9) yes .
C(1) C(6) 1.410(11) yes .
C(2) C(3) 1.374(8) yes .
C(3) C(4) 1.395(14) yes .
C(4) C(5) 1.378(12) yes .
C(5) C(6) 1.406(8) yes .
C(6) C(7) 1.443(9) yes .
C(8) C(9) 1.531(11) yes .
C(8) C(10) 1.526(8) yes .
C(8) C(11) 1.570(8) yes .
C(11) C(12) 1.536(8) yes .
C(11) C(13) 1.542(8) yes .
C(14) C(15) 1.438(11) yes .
C(15) C(16) 1.398(7) yes .
C(15) C(20) 1.409(9) yes .
C(16) C(17) 1.379(13) yes .
C(17) C(18) 1.393(11) yes .
C(18) C(19) 1.387(8) yes .
C(19) C(20) 1.410(12) yes .
C(21) C(22) 1.395(17) yes .
C(22) C(23) 1.410(10) yes .
C(23) C(24) 1.351(13) yes .
C(24) C(25) 1.370(11) yes .
C(25) C(26) 1.388(8) yes .
C(26) C(34) 1.228(15) yes .
C(27) C(28) 1.377(12) yes .
C(28) C(29) 1.384(11) yes .
C(29) C(30) 1.384(10) yes .
C(30) C(31) 1.364(11) yes .
C(31) C(32) 1.394(11) yes .
C(32) C(33) 1.29(2) yes .
C(35) C(36) 1.532(17) yes .
C(36) C(37) 1.255(13) yes .
C(37) C(38) 1.290(12) yes .
C(38) C(39) 1.467(15) yes .
C(38) C(40) 1.474(11) yes .
C(39) C(43) 1.404(10) yes .
C(40) C(41) 1.237(12) yes .
C(41) C(42) 1.420(16) yes .
C(42) C(43) 1.472(11) yes .
C(42) C(44) 1.379(12) yes .
C(44) C(45) 1.337(16) yes .
C(45) C(46) 1.388(12) yes .
C(47) C(48) 1.403(7) yes .
C(47) C(52) 1.399(10) yes .
C(48) C(49) 1.383(9) yes .
C(49) C(50) 1.391(11) yes .
C(50) C(51) 1.383(8) yes .
C(51) C(52) 1.411(8) yes .
C(52) C(53) 1.447(7) yes .
C(54) C(55) 1.539(10) yes .
C(54) C(56) 1.534(8) yes .
C(54) C(57) 1.561(6) yes .
C(57) C(58) 1.528(7) yes .
C(57) C(59) 1.540(9) yes .
C(60) C(61) 1.439(10) yes .
C(61) C(62) 1.409(7) yes .
C(61) C(66) 1.426(8) yes .
C(62) C(63) 1.381(10) yes .
C(63) C(64) 1.387(8) yes .
C(64) C(65) 1.390(8) yes .
C(65) C(66) 1.401(10) yes .
C(67) C(68) 1.411(10) yes .
C(67) C(72) 1.394(7) yes .
C(67) B(1) 1.660(8) yes .
C(68) C(69) 1.395(8) yes .
C(69) C(70) 1.386(8) yes .
C(70) C(71) 1.378(11) yes .
C(71) C(72) 1.396(8) yes .
C(73) C(74) 1.405(9) yes .
C(73) C(78) 1.404(8) yes .
C(73) B(1) 1.660(8) yes .
C(74) C(75) 1.396(9) yes .
C(75) C(76) 1.390(9) yes .
C(76) C(77) 1.372(10) yes .
C(77) C(78) 1.402(9) yes .
C(79) C(80) 1.398(9) yes .
C(79) C(84) 1.400(8) yes .
C(79) B(1) 1.648(11) yes .
C(80) C(81) 1.387(12) yes .
C(81) C(82) 1.382(10) yes .
C(82) C(83) 1.383(11) yes .
C(83) C(84) 1.387(12) yes .
C(85) C(86) 1.403(9) yes .
C(85) C(90) 1.404(11) yes .
C(85) B(1) 1.646(9) yes .
C(86) C(87) 1.386(12) yes .
C(87) C(88) 1.412(15) yes .
C(88) C(89) 1.364(12) yes .
C(89) C(90) 1.386(11) yes .
C(91) C(92) 1.412(10) yes .
C(91) C(96) 1.403(9) yes .
C(91) B(2) 1.655(8) yes .
C(92) C(93) 1.387(8) yes .
C(93) C(94) 1.391(10) yes .
C(94) C(95) 1.381(12) yes .
C(95) C(96) 1.392(9) yes .
C(97) C(98) 1.410(9) yes .
C(97) C(102) 1.392(11) yes .
C(97) B(2) 1.654(11) yes .
C(98) C(99) 1.393(11) yes .
C(99) C(100) 1.379(12) yes .
C(100) C(101) 1.357(10) yes .
C(101) C(102) 1.409(12) yes .
C(103) C(104) 1.409(8) yes .
C(103) C(108) 1.383(11) yes .
C(103) B(2) 1.662(9) yes .
C(104) C(105) 1.382(9) yes .
C(105) C(106) 1.376(12) yes .
C(106) C(107) 1.379(9) yes .
C(107) C(108) 1.411(9) yes .
C(109) C(110) 1.397(8) yes .
C(109) C(114) 1.411(9) yes .
C(109) B(2) 1.644(9) yes .
C(110) C(111) 1.393(10) yes .
C(111) C(112) 1.368(10) yes .
C(112) C(113) 1.372(9) yes .
C(113) C(114) 1.400(10) yes .
C(2) H(2) 0.950 no .
C(3) H(3) 0.950 no .
C(4) H(4) 0.950 no .
C(5) H(5) 0.950 no .
C(7) H(7) 0.950 no .
C(9) H(9A) 0.980 no .
C(9) H(9B) 0.980 no .
C(9) H(9C) 0.980 no .
C(10) H(10A) 0.980 no .
C(10) H(10B) 0.980 no .
C(10) H(10C) 0.980 no .
C(12) H(12A) 0.980 no .
C(12) H(12B) 0.980 no .
C(12) H(12C) 0.980 no .
C(13) H(13A) 0.980 no .
C(13) H(13B) 0.980 no .
C(13) H(13C) 0.980 no .
C(14) H(14) 0.950 no .
C(16) H(16) 0.950 no .
C(17) H(17) 0.950 no .
C(18) H(18) 0.950 no .
C(19) H(19) 0.950 no .
C(21) H(21) 0.950 no .
C(23) H(23) 0.950 no .
C(24) H(24) 0.950 no .
C(25) H(25) 0.950 no .
C(27) H(27) 0.950 no .
C(29) H(29) 0.950 no .
C(30) H(30) 0.950 no .
C(31) H(31) 0.950 no .
C(33) H(33) 0.950 no .
C(34) H(34) 0.950 no .
C(35) H(35) 0.950 no .
C(36) H(36) 0.950 no .
C(37) H(37) 0.950 no .
C(40) H(40) 0.950 no .
C(41) H(41) 0.950 no .
C(44) H(44) 0.950 no .
C(45) H(45) 0.950 no .
C(46) H(46) 0.950 no .
C(48) H(48) 0.950 no .
C(49) H(49) 0.950 no .
C(50) H(50) 0.950 no .
C(51) H(51) 0.950 no .
C(53) H(53) 0.950 no .
C(55) H(55A) 0.980 no .
C(55) H(55B) 0.980 no .
C(55) H(55C) 0.980 no .
C(56) H(56A) 0.980 no .
C(56) H(56B) 0.980 no .
C(56) H(56C) 0.980 no .
C(58) H(58A) 0.980 no .
C(58) H(58B) 0.980 no .
C(58) H(58C) 0.980 no .
C(59) H(59A) 0.980 no .
C(59) H(59B) 0.980 no .
C(59) H(59C) 0.980 no .
C(60) H(60) 0.950 no .
C(62) H(62) 0.950 no .
C(63) H(63) 0.950 no .
C(64) H(64) 0.950 no .
C(65) H(65) 0.950 no .
C(68) H(68) 0.950 no .
C(69) H(69) 0.950 no .
C(70) H(70) 0.950 no .
C(71) H(71) 0.950 no .
C(72) H(72) 0.950 no .
C(74) H(74) 0.950 no .
C(75) H(75) 0.950 no .
C(76) H(76) 0.950 no .
C(77) H(77) 0.950 no .
C(78) H(78) 0.950 no .
C(80) H(80) 0.950 no .
C(81) H(81) 0.950 no .
C(82) H(82) 0.950 no .
C(83) H(83) 0.950 no .
C(84) H(84) 0.950 no .
C(86) H(86) 0.950 no .
C(87) H(87) 0.950 no .
C(88) H(88) 0.950 no .
C(89) H(89) 0.950 no .
C(90) H(90) 0.950 no .
C(92) H(92) 0.950 no .
C(93) H(93) 0.950 no .
C(94) H(94) 0.950 no .
C(95) H(95) 0.950 no .
C(96) H(96) 0.950 no .
C(98) H(98) 0.950 no .
C(99) H(99) 0.950 no .
C(100) H(100) 0.950 no .
C(101) H(101) 0.950 no .
C(102) H(102) 0.950 no .
C(104) H(104) 0.950 no .
C(105) H(105) 0.950 no .
C(106) H(106) 0.950 no .
C(107) H(107) 0.950 no .
C(108) H(108) 0.950 no .
C(110) H(110) 0.950 no .
C(111) H(111) 0.950 no .
C(112) H(112) 0.950 no .
C(113) H(113) 0.950 no .
C(114) H(114) 0.950 no .
C(115) H(11A) 0.980 no .
C(115) H(11B) 0.980 no .
C(115) H(11C) 0.980 no .
C(116) H(11D) 0.980 no .
C(116) H(11E) 0.980 no .
C(116) H(11F) 0.980 no .
C(117) H(11G) 0.980 no .
C(117) H(11H) 0.980 no .
C(117) H(11I) 0.980 no .
C(118) H(11J) 0.980 no .
C(118) H(11K) 0.980 no .
C(118) H(11L) 0.980 no .

loop_
_geom_contact_atom_site_label_1
_geom_contact_atom_site_label_2
_geom_contact_distance
_geom_contact_publ_flag
_geom_contact_site_symmetry_2
O(8) O(10) 2.665(10) no .
O(8) O(10) 2.716(12) no 2_867
O(8) C(19) 3.405(12) no 2_767
O(8) C(118) 3.520(13) no .
O(9) C(58) 3.503(9) no 1_545
O(9) C(60) 3.375(8) no 1_545
O(9) C(62) 3.516(11) no 1_545
O(9) C(80) 3.578(11) no .
O(9) C(81) 3.285(11) no .
O(9) C(82) 3.457(11) no .
O(9) C(117) 3.50(3) no 2_656
O(10) O(8) 2.665(10) no .
O(10) O(8) 2.716(12) no 2_867
C(4) C(86) 3.575(11) no 1_655
C(4) C(87) 3.476(14) no 1_655
C(5) C(87) 3.550(11) no 1_655
C(9) C(108) 3.552(8) no .
C(19) O(8) 3.405(12) no 2_767
C(29) C(89) 3.511(11) no .
C(38) C(107) 3.406(12) no .
C(38) C(108) 3.533(13) no .
C(39) C(107) 3.579(13) no .
C(40) C(107) 3.398(11) no .
C(41) C(106) 3.352(13) no .
C(41) C(107) 3.479(11) no .
C(42) C(107) 3.588(13) no .
C(50) C(76) 3.596(10) no 1_655
C(55) C(72) 3.555(9) no 2_766
C(55) C(74) 3.577(10) no 2_766
C(58) O(9) 3.503(9) no 1_565
C(60) O(9) 3.375(8) no 1_565
C(62) O(9) 3.516(11) no 1_565
C(72) C(55) 3.555(9) no 2_766
C(74) C(55) 3.577(10) no 2_766
C(76) C(50) 3.596(10) no 1_455
C(80) O(9) 3.578(11) no .
C(81) O(9) 3.285(11) no .
C(82) O(9) 3.457(11) no .
C(86) C(4) 3.575(11) no 1_455
C(87) C(4) 3.476(14) no 1_455
C(87) C(5) 3.550(11) no 1_455
C(89) C(29) 3.511(11) no .
C(94) C(116) 3.381(10) no 2_777
C(105) C(118) 3.560(15) no .
C(106) C(41) 3.352(13) no .
C(107) C(38) 3.406(12) no .
C(107) C(39) 3.579(13) no .
C(107) C(40) 3.398(11) no .
C(107) C(41) 3.479(11) no .
C(107) C(42) 3.588(13) no .
C(108) C(9) 3.552(8) no .
C(108) C(38) 3.533(13) no .
C(116) C(94) 3.381(10) no 2_777
C(117) O(9) 3.50(3) no 2_656
C(117) C(117) 3.35(3) no 2_656
C(118) O(8) 3.520(13) no .
C(118) C(105) 3.560(15) no .
O(3) H(107) 3.5440 no .
O(7) H(13A) 3.4832 no .
O(7) H(16) 3.5053 no 2_677
O(7) H(17) 3.2151 no 2_677
O(7) H(35) 3.5411 no .
O(7) H(93) 3.5828 no .
O(7) H(94) 3.5119 no .
O(7) H(101) 3.2906 no 1_455
O(8) H(9B) 3.1518 no .
O(8) H(10A) 3.0013 no .
O(8) H(11J) 3.4762 no .
O(8) H(18) 2.7809 no 1_655
O(8) H(18) 3.5033 no 2_767
O(8) H(19) 2.5380 no 2_767
O(8) H(88) 3.4724 no 2_767
O(9) H(11I) 2.6150 no 2_656
O(9) H(49) 3.5159 no 1_455
O(9) H(58B) 2.9242 no 1_545
O(9) H(58C) 3.1807 no 1_545
O(9) H(60) 2.4654 no 1_545
O(9) H(62) 2.6633 no 1_545
O(9) H(74) 3.4874 no .
O(9) H(81) 3.4877 no .
O(10) H(7) 3.5453 no .
O(10) H(9B) 3.4742 no .
O(10) H(11D) 3.4740 no 2_867
O(10) H(18) 3.1420 no 1_655
O(10) H(18) 3.0810 no 2_767
O(10) H(19) 3.4562 no 2_767
O(10) H(88) 2.7477 no 1_655
C(3) H(101) 3.1839 no 1_545
C(3) H(102) 3.4078 no 1_545
C(4) H(86) 3.2431 no 1_655
C(4) H(87) 3.0885 no 1_655
C(5) H(87) 3.1177 no 1_655
C(5) H(106) 3.2812 no .
C(5) H(107) 3.5672 no .
C(6) H(107) 3.5518 no .
C(7) H(107) 3.1841 no .
C(9) H(11F) 3.2623 no .
C(9) H(11K) 3.3654 no .
C(9) H(95) 3.4938 no 2_777
C(9) H(98) 2.9853 no .
C(9) H(108) 3.4841 no .
C(10) H(11E) 3.5584 no .
C(10) H(11F) 3.4359 no .
C(12) H(11C) 3.5518 no .
C(12) H(95) 3.3773 no .
C(12) H(96) 2.9332 no 2_777
C(13) H(11C) 3.3488 no .
C(13) H(108) 2.9816 no .
C(14) H(11A) 3.0626 no .
C(14) H(11C) 3.3988 no .
C(15) H(11A) 3.3423 no .
C(16) H(11A) 3.4402 no .
C(16) H(11B) 3.0052 no 2_677
C(16) H(100) 3.5165 no 1_455
C(16) H(101) 3.3738 no 2_777
C(17) H(11B) 3.2061 no 2_677
C(17) H(11D) 3.2533 no 1_455
C(17) H(87) 3.3717 no 2_667
C(17) H(99) 3.2006 no 1_455
C(17) H(100) 3.4783 no 1_455
C(18) H(11D) 2.9709 no 1_455
C(18) H(11J) 2.9549 no 1_455
C(18) H(87) 3.4180 no 2_667
C(18) H(99) 3.5945 no 1_455
C(19) H(11J) 3.4439 no 1_455
C(21) H(11A) 3.1260 no .
C(22) H(11A) 3.3586 no .
C(23) H(11A) 3.0866 no .
C(23) H(11J) 3.4963 no 1_455
C(24) H(11L) 3.4874 no 1_455
C(24) H(82) 3.5311 no 1_565
C(24) H(83) 3.4931 no 1_565
C(24) H(104) 2.8568 no 1_455
C(25) H(82) 3.2921 no 1_565
C(25) H(83) 3.0211 no 1_565
C(25) H(104) 2.9225 no 1_455
C(25) H(105) 3.5244 no 1_455
C(26) H(83) 3.1849 no 1_565
C(28) H(89) 3.4900 no .
C(28) H(113) 3.4341 no 1_545
C(29) H(68) 3.2614 no .
C(29) H(69) 3.3965 no .
C(29) H(89) 3.2405 no .
C(29) H(90) 3.5292 no .
C(29) H(113) 3.0895 no 1_545
C(30) H(11E) 3.3949 no 2_767
C(30) H(68) 3.2141 no .
C(30) H(69) 3.3857 no .
C(30) H(89) 3.5866 no .
C(30) H(113) 3.3575 no 1_545
C(30) H(114) 3.1509 no 1_545
C(31) H(11E) 2.9614 no 2_767
C(31) H(114) 3.3390 no 1_545
C(34) H(83) 3.3054 no 1_565
C(35) H(83) 3.3221 no 1_565
C(35) H(84) 3.4373 no 1_565
C(36) H(84) 3.0201 no 1_565
C(36) H(92) 3.2057 no .
C(36) H(93) 3.4978 no .
C(36) H(108) 3.4876 no .
C(37) H(92) 3.2142 no .
C(37) H(108) 3.2894 no .
C(38) H(107) 3.2880 no .
C(38) H(108) 3.4616 no .
C(39) H(107) 3.0681 no .
C(40) H(76) 3.2187 no 2_766
C(40) H(107) 3.4995 no .
C(41) H(64) 3.3193 no 1_655
C(41) H(76) 3.2042 no 2_766
C(41) H(106) 3.2748 no .
C(41) H(107) 3.4893 no .
C(42) H(106) 3.2937 no .
C(42) H(107) 3.2395 no .
C(43) H(107) 3.0165 no .
C(44) H(80) 3.0273 no 1_655
C(44) H(106) 3.4201 no .
C(45) H(80) 3.0650 no 1_655
C(45) H(81) 3.3759 no 1_655
C(46) H(113) 3.4034 no 1_545
C(48) H(112) 3.1135 no 1_545
C(49) H(11H) 3.4223 no 1_655
C(49) H(11I) 3.4852 no 1_655
C(49) H(112) 3.0387 no 1_545
C(50) H(11H) 3.3464 no 1_655
C(50) H(80) 3.4531 no 1_655
C(51) H(77) 3.4157 no 2_766
C(55) H(71) 2.9841 no 1_565
C(55) H(72) 3.4994 no 2_766
C(58) H(11G) 3.0941 no 1_565
C(58) H(70) 3.5464 no 2_766
C(58) H(72) 3.1785 no 1_565
C(58) H(74) 3.4745 no 1_565
C(59) H(83) 3.5872 no 1_565
C(59) H(84) 3.2543 no 1_565
C(62) H(11I) 3.5228 no 2_666
C(62) H(111) 3.3909 no 1_455
C(63) H(75) 3.5403 no 2_666
C(63) H(76) 3.5523 no 2_666
C(63) H(110) 3.1278 no 1_455
C(63) H(111) 3.2830 no 1_455
C(64) H(41) 3.4284 no 1_455
C(64) H(76) 3.5336 no 2_666
C(64) H(77) 3.3222 no .
C(64) H(78) 3.4387 no .
C(64) H(105) 3.1611 no 1_455
C(65) H(78) 3.4146 no .
C(65) H(90) 3.3718 no .
C(67) H(55A) 3.3436 no 2_766
C(67) H(56A) 3.1747 no 2_766
C(68) H(29) 3.0431 no .
C(68) H(30) 3.3176 no .
C(68) H(36) 3.3010 no 1_545
C(68) H(56A) 3.0172 no 2_766
C(68) H(92) 3.5065 no 1_545
C(68) H(93) 3.3301 no 1_545
C(69) H(29) 3.1253 no .
C(69) H(30) 3.4296 no .
C(69) H(36) 3.3505 no 1_545
C(69) H(37) 3.1028 no 1_545
C(69) H(56A) 3.0088 no 2_766
C(69) H(92) 2.9303 no 1_545
C(70) H(37) 2.7767 no 1_545
C(70) H(56A) 3.1437 no 2_766
C(70) H(58A) 2.8699 no 2_766
C(71) H(37) 3.2999 no 1_545
C(71) H(55A) 3.2448 no 1_545
C(71) H(55A) 2.9017 no 2_766
C(71) H(55C) 3.3379 no 1_545
C(71) H(56A) 3.2792 no 2_766
C(71) H(58A) 2.7630 no 2_766
C(71) H(59A) 3.0034 no 1_545
C(71) H(71) 3.2596 no 2_756
C(71) H(72) 3.5843 no 2_756
C(72) H(55A) 2.6792 no 2_766
C(72) H(56A) 3.2690 no 2_766
C(72) H(58A) 3.5605 no 2_766
C(72) H(58B) 3.4091 no 1_545
C(72) H(59A) 2.8557 no 1_545
C(72) H(71) 3.2786 no 2_756
C(73) H(44) 3.5450 no 1_455
C(73) H(50) 3.4349 no 1_455
C(73) H(55A) 3.5969 no 2_766
C(73) H(55B) 3.0015 no 2_766
C(74) H(11H) 2.7721 no .
C(74) H(50) 3.1124 no 1_455
C(74) H(55A) 3.3885 no 2_766
C(74) H(55B) 3.0189 no 2_766
C(75) H(11H) 2.8813 no .
C(75) H(40) 3.4148 no 2_766
C(75) H(50) 2.8707 no 1_455
C(75) H(55B) 3.0520 no 2_766
C(75) H(55C) 3.5252 no 2_766
C(75) H(63) 3.5811 no 2_666
C(76) H(40) 3.2588 no 2_766
C(76) H(50) 2.8950 no 1_455
C(76) H(51) 3.2528 no 1_455
C(76) H(51) 3.4227 no 2_766
C(76) H(53) 3.2978 no 2_766
C(76) H(55B) 3.0590 no 2_766
C(76) H(77) 3.2373 no 2_666
C(77) H(41) 3.3599 no 1_455
C(77) H(50) 3.1324 no 1_455
C(77) H(51) 3.2537 no 1_455
C(77) H(51) 3.1333 no 2_766
C(77) H(53) 3.0352 no 2_766
C(77) H(55B) 3.0429 no 2_766
C(77) H(64) 3.5676 no .
C(77) H(76) 3.4446 no 2_666
C(77) H(77) 3.4303 no 2_666
C(78) H(41) 3.4835 no 1_455
C(78) H(44) 3.1104 no 1_455
C(78) H(50) 3.3690 no 1_455
C(78) H(53) 3.5214 no 2_766
C(78) H(55B) 3.0065 no 2_766
C(78) H(64) 3.5262 no .
C(78) H(65) 3.3478 no .
C(80) H(11H) 3.4947 no .
C(80) H(44) 3.2895 no 1_455
C(80) H(45) 2.9746 no 1_455
C(81) H(45) 2.9698 no 1_455
C(82) H(25) 3.5741 no 1_545
C(82) H(102) 3.5353 no 1_445
C(83) H(35) 3.3740 no 1_545
C(83) H(59C) 3.1189 no 1_545
C(84) H(36) 3.3647 no 1_545
C(84) H(58B) 3.5706 no 1_545
C(84) H(59A) 3.2266 no 1_545
C(84) H(59C) 3.2353 no 1_545
C(86) H(4) 2.7008 no 1_455
C(87) H(4) 2.8460 no 1_455
C(87) H(5) 2.9791 no 1_455
C(87) H(11D) 3.2275 no 2_767
C(88) H(5) 3.4554 no 1_455
C(88) H(11D) 3.3828 no 2_767
C(88) H(11E) 3.4438 no 2_767
C(88) H(11L) 3.1330 no 1_455
C(88) H(105) 3.4177 no 1_455
C(88) H(106) 3.3672 no 1_455
C(89) H(29) 3.4966 no .
C(89) H(65) 3.4903 no .
C(89) H(105) 3.0973 no 1_455
C(90) H(29) 3.3200 no .
C(90) H(65) 3.1742 no .
C(91) H(13C) 3.2734 no .
C(92) H(13C) 3.3274 no .
C(92) H(30) 3.1583 no 1_565
C(92) H(36) 3.2851 no .
C(92) H(69) 3.1380 no 1_565
C(93) H(13C) 3.2562 no .
C(93) H(30) 3.0364 no 1_565
C(93) H(36) 3.2365 no .
C(93) H(68) 3.4876 no 1_565
C(94) H(11C) 3.3980 no .
C(94) H(11D) 3.3296 no 2_777
C(94) H(11E) 3.2425 no 2_777
C(94) H(11F) 3.0119 no 2_777
C(94) H(12A) 3.5616 no .
C(94) H(13C) 3.0798 no .
C(95) H(9C) 3.5243 no 2_777
C(95) H(10C) 3.5597 no 2_777
C(95) H(11F) 3.1411 no 2_777
C(95) H(12A) 3.3306 no .
C(95) H(12B) 3.1609 no .
C(95) H(12B) 3.2619 no 2_777
C(95) H(13C) 2.9631 no .
C(96) H(9C) 3.2938 no .
C(96) H(10C) 3.5506 no 2_777
C(96) H(12B) 3.5418 no .
C(96) H(12B) 3.0423 no 2_777
C(96) H(12C) 3.4116 no 2_777
C(96) H(13C) 3.0557 no .
C(97) H(12C) 3.5794 no 2_777
C(97) H(24) 2.9210 no 1_655
C(98) H(9C) 3.4687 no .
C(98) H(11J) 3.4330 no .
C(98) H(11K) 3.2202 no .
C(98) H(12A) 3.5595 no 2_777
C(98) H(24) 2.9778 no 1_655
C(99) H(11J) 3.1671 no .
C(99) H(11K) 3.5972 no .
C(99) H(12A) 3.0510 no 2_777
C(99) H(12C) 3.5729 no 2_777
C(99) H(17) 3.5259 no 1_655
C(99) H(23) 3.4009 no 1_655
C(99) H(24) 3.0806 no 1_655
C(100) H(11B) 3.3433 no 1_655
C(100) H(11C) 3.5560 no 2_777
C(100) H(12A) 3.1248 no 2_777
C(100) H(12C) 3.4430 no 2_777
C(100) H(14) 3.0865 no 2_777
C(100) H(16) 3.2569 no 2_777
C(100) H(23) 3.1028 no 1_655
C(100) H(24) 3.0693 no 1_655
C(101) H(3) 3.1301 no 1_565
C(101) H(11B) 3.5449 no 1_655
C(101) H(12C) 3.3464 no 2_777
C(101) H(14) 3.2255 no 2_777
C(101) H(16) 3.2477 no 2_777
C(101) H(24) 2.9585 no 1_655
C(102) H(3) 3.0851 no 1_565
C(102) H(12C) 3.3996 no 2_777
C(102) H(24) 2.8730 no 1_655
C(102) H(82) 3.4863 no 1_665
C(103) H(9A) 3.3445 no .
C(104) H(11K) 3.2246 no .
C(104) H(24) 3.0694 no 1_655
C(104) H(25) 3.2721 no 1_655
C(105) H(11K) 3.0515 no .
C(105) H(11L) 3.1489 no .
C(105) H(64) 3.1703 no 1_655
C(106) H(5) 3.1872 no .
C(106) H(11K) 3.2987 no .
C(106) H(41) 3.4758 no .
C(107) H(5) 3.5535 no .
C(107) H(7) 3.3047 no .
C(107) H(9A) 2.7810 no .
C(107) H(13B) 3.3408 no .
C(108) H(9A) 2.6238 no .
C(108) H(13B) 3.2152 no .
C(108) H(13C) 3.2815 no .
C(109) H(69) 3.3171 no 1_565
C(110) H(63) 3.0605 no 1_655
C(110) H(69) 3.4020 no 1_565
C(110) H(70) 3.4311 no 1_565
C(111) H(11G) 3.2044 no 2_766
C(111) H(62) 3.4204 no 1_655
C(111) H(63) 3.1448 no 1_655
C(111) H(69) 3.3470 no 1_565
C(111) H(70) 2.9187 no 1_565
C(112) H(11G) 3.3764 no 2_766
C(112) H(48) 3.3096 no 1_565
C(112) H(49) 3.1093 no 1_565
C(112) H(69) 3.1476 no 1_565
C(112) H(70) 3.2874 no 1_565
C(112) H(81) 3.1392 no 1_665
C(113) H(69) 3.0026 no 1_565
C(113) H(81) 3.0568 no 1_665
C(114) H(30) 3.4541 no 1_565
C(114) H(69) 3.0694 no 1_565
C(115) H(12A) 3.5409 no .
C(115) H(13A) 2.9844 no .
C(115) H(14) 3.1977 no .
C(115) H(16) 3.5799 no .
C(115) H(16) 3.1780 no 2_677
C(115) H(17) 3.0977 no 2_677
C(115) H(21) 3.4569 no .
C(115) H(23) 3.4396 no .
C(115) H(100) 3.3789 no 1_455
C(115) H(100) 3.3739 no 2_777
C(115) H(101) 3.5770 no 1_455
C(116) H(9B) 3.2152 no .
C(116) H(10A) 2.8961 no .
C(116) H(18) 2.8496 no 1_655
C(116) H(31) 3.3132 no 2_767
C(116) H(87) 3.5894 no 2_767
C(116) H(88) 3.3563 no 2_767
C(116) H(94) 2.8943 no 2_777
C(117) H(11I) 2.5801 no 2_656
C(117) H(49) 3.2564 no 1_455
C(117) H(58B) 3.2209 no 1_545
C(117) H(58C) 3.2666 no 1_545
C(117) H(60) 3.3342 no 1_545
C(117) H(62) 3.4594 no 2_666
C(117) H(74) 3.1277 no .
C(117) H(75) 3.3677 no .
C(117) H(111) 3.1493 no 2_766
C(118) H(9B) 3.4557 no .
C(118) H(18) 3.3216 no 1_655
C(118) H(88) 2.9099 no 1_655
C(118) H(98) 3.3920 no .
C(118) H(99) 3.5318 no .
C(118) H(105) 3.5752 no .
H(3) C(101) 3.1301 no 1_545
H(3) C(102) 3.0851 no 1_545
H(3) H(81) 3.4258 no 1_655
H(3) H(101) 2.6198 no 1_545
H(3) H(102) 2.5137 no 1_545
H(3) H(114) 3.5143 no 1_545
H(4) C(86) 2.7008 no 1_655
H(4) C(87) 2.8460 no 1_655
H(4) H(86) 2.3172 no 1_655
H(4) H(87) 2.6210 no 1_655
H(5) C(87) 2.9791 no 1_655
H(5) C(88) 3.4554 no 1_655
H(5) C(106) 3.1872 no .
H(5) C(107) 3.5535 no .
H(5) H(87) 2.6597 no 1_655
H(5) H(88) 3.4751 no 1_655
H(5) H(106) 2.5762 no .
H(5) H(107) 3.2901 no .
H(7) O(10) 3.5453 no .
H(7) C(107) 3.3047 no .
H(7) H(11K) 3.2874 no .
H(7) H(107) 3.0522 no .
H(9A) C(103) 3.3445 no .
H(9A) C(107) 2.7810 no .
H(9A) C(108) 2.6238 no .
H(9A) H(11K) 3.1400 no .
H(9A) H(98) 2.8785 no .
H(9A) H(107) 2.8555 no .
H(9A) H(108) 2.6241 no .
H(9B) O(8) 3.1518 no .
H(9B) O(10) 3.4742 no .
H(9B) C(116) 3.2152 no .
H(9B) C(118) 3.4557 no .
H(9B) H(11F) 2.5152 no .
H(9B) H(11K) 2.7640 no .
H(9B) H(95) 3.5089 no 2_777
H(9B) H(98) 2.9510 no .
H(9C) C(95) 3.5243 no 2_777
H(9C) C(96) 3.2938 no .
H(9C) C(98) 3.4687 no .
H(9C) H(11F) 3.2176 no .
H(9C) H(95) 2.7043 no 2_777
H(9C) H(96) 2.9922 no .
H(9C) H(98) 2.6247 no .
H(9C) H(108) 3.5665 no .
H(10A) O(8) 3.0013 no .
H(10A) C(116) 2.8961 no .
H(10A) H(11E) 2.6912 no .
H(10A) H(11F) 2.6094 no .
H(10C) C(95) 3.5597 no 2_777
H(10C) C(96) 3.5506 no 2_777
H(10C) H(11F) 3.5645 no .
H(10C) H(95) 3.4322 no 2_777
H(10C) H(96) 3.4115 no 2_777
H(11A) C(14) 3.0626 no .
H(11A) C(15) 3.3423 no .
H(11A) C(16) 3.4402 no .
H(11A) C(21) 3.1260 no .
H(11A) C(22) 3.3586 no .
H(11A) C(23) 3.0866 no .
H(11A) H(13A) 2.6583 no .
H(11A) H(14) 2.8749 no .
H(11A) H(16) 3.2732 no .
H(11A) H(21) 2.5261 no .
H(11A) H(23) 2.6480 no .
H(11A) H(100) 3.3264 no 1_455
H(11B) C(16) 3.0052 no 2_677
H(11B) C(17) 3.2061 no 2_677
H(11B) C(100) 3.3433 no 1_455
H(11B) C(101) 3.5449 no 1_455
H(11B) H(11B) 3.5419 no 2_677
H(11B) H(14) 3.4029 no .
H(11B) H(16) 3.1903 no .
H(11B) H(16) 2.2776 no 2_677
H(11B) H(17) 2.7199 no 2_677
H(11B) H(23) 3.5504 no .
H(11B) H(100) 2.6479 no 1_455
H(11B) H(100) 2.8703 no 2_777
H(11B) H(101) 3.0534 no 1_455
H(11C) C(12) 3.5518 no .
H(11C) C(13) 3.3488 no .
H(11C) C(14) 3.3988 no .
H(11C) C(94) 3.3980 no .
H(11C) C(100) 3.5560 no 2_777
H(11C) H(12A) 2.6635 no .
H(11C) H(13A) 2.5534 no .
H(11C) H(13C) 3.4866 no .
H(11C) H(14) 2.8193 no .
H(11C) H(16) 3.5871 no 2_677
H(11C) H(17) 2.9263 no 2_677
H(11C) H(94) 2.8782 no .
H(11C) H(99) 3.4421 no 2_777
H(11C) H(100) 3.0343 no 2_777
H(11D) O(10) 3.4740 no 2_867
H(11D) C(17) 3.2533 no 1_655
H(11D) C(18) 2.9709 no 1_655
H(11D) C(87) 3.2275 no 2_767
H(11D) C(88) 3.3828 no 2_767
H(11D) C(94) 3.3296 no 2_777
H(11D) H(17) 2.8277 no 1_655
H(11D) H(18) 2.2326 no 1_655
H(11D) H(87) 2.7387 no 2_767
H(11D) H(88) 3.0507 no 2_767
H(11D) H(94) 2.6414 no 2_777
H(11D) H(99) 3.5785 no .
H(11E) C(10) 3.5584 no .
H(11E) C(30) 3.3949 no 2_767
H(11E) C(31) 2.9614 no 2_767
H(11E) C(88) 3.4438 no 2_767
H(11E) C(94) 3.2425 no 2_777
H(11E) H(10A) 2.6912 no .
H(11E) H(30) 3.2490 no 2_767
H(11E) H(31) 2.4242 no 2_767
H(11E) H(88) 3.0877 no 2_767
H(11E) H(94) 2.9809 no 2_777
H(11F) C(9) 3.2623 no .
H(11F) C(10) 3.4359 no .
H(11F) C(94) 3.0119 no 2_777
H(11F) C(95) 3.1411 no 2_777
H(11F) H(9B) 2.5152 no .
H(11F) H(9C) 3.2176 no .
H(11F) H(10A) 2.6094 no .
H(11F) H(10C) 3.5645 no .
H(11F) H(11J) 3.5799 no .
H(11F) H(18) 3.2044 no 1_655
H(11F) H(31) 3.5029 no 2_767
H(11F) H(94) 2.5825 no 2_777
H(11F) H(95) 2.8240 no 2_777
H(11F) H(99) 3.1524 no .
H(11G) C(58) 3.0941 no 1_545
H(11G) C(111) 3.2044 no 2_766
H(11G) C(112) 3.3764 no 2_766
H(11G) H(11I) 2.8109 no 2_656
H(11G) H(58A) 3.4687 no 1_545
H(11G) H(58B) 2.8466 no 1_545
H(11G) H(58C) 2.5500 no 1_545
H(11G) H(60) 3.1324 no 1_545
H(11G) H(62) 3.5870 no 2_666
H(11G) H(74) 3.1531 no .
H(11G) H(75) 3.2092 no .
H(11G) H(111) 2.4895 no 2_766
H(11G) H(112) 2.8523 no 2_766
H(11H) C(49) 3.4223 no 1_455
H(11H) C(50) 3.3464 no 1_455
H(11H) C(74) 2.7721 no .
H(11H) C(75) 2.8813 no .
H(11H) C(80) 3.4947 no .
H(11H) H(11I) 3.4751 no 2_656
H(11H) H(49) 2.9287 no 1_455
H(11H) H(50) 2.7793 no 1_455
H(11H) H(58B) 3.3525 no 1_545
H(11H) H(62) 3.5375 no 2_666
H(11H) H(74) 2.4405 no .
H(11H) H(75) 2.6837 no .
H(11H) H(80) 3.4043 no .
H(11H) H(111) 3.3652 no 2_766
H(11I) O(9) 2.6150 no 2_656
H(11I) C(49) 3.4852 no 1_455
H(11I) C(62) 3.5228 no 2_666
H(11I) C(117) 2.5801 no 2_656
H(11I) H(11G) 2.8109 no 2_656
H(11I) H(11H) 3.4751 no 2_656
H(11I) H(11I) 2.0109 no 2_656
H(11I) H(49) 2.9220 no 1_455
H(11I) H(62) 2.7645 no 2_666
H(11I) H(111) 3.1393 no 2_766
H(11J) O(8) 3.4762 no .
H(11J) C(18) 2.9549 no 1_655
H(11J) C(19) 3.4439 no 1_655
H(11J) C(23) 3.4963 no 1_655
H(11J) C(98) 3.4330 no .
H(11J) C(99) 3.1671 no .
H(11J) H(11F) 3.5799 no .
H(11J) H(18) 2.6342 no 1_655
H(11J) H(19) 3.4926 no 1_655
H(11J) H(23) 3.1951 no 1_655
H(11J) H(24) 3.4322 no 1_655
H(11J) H(98) 3.2409 no .
H(11J) H(99) 2.7842 no .
H(11K) C(9) 3.3654 no .
H(11K) C(98) 3.2202 no .
H(11K) C(99) 3.5972 no .
H(11K) C(104) 3.2246 no .
H(11K) C(105) 3.0515 no .
H(11K) C(106) 3.2987 no .
H(11K) H(7) 3.2874 no .
H(11K) H(9A) 3.1400 no .
H(11K) H(9B) 2.7640 no .
H(11K) H(88) 3.3589 no 1_655
H(11K) H(98) 2.6767 no .
H(11K) H(99) 3.4089 no .
H(11K) H(104) 3.5767 no .
H(11K) H(105) 3.3173 no .
H(11L) C(24) 3.4874 no 1_655
H(11L) C(88) 3.1330 no 1_655
H(11L) C(105) 3.1489 no .
H(11L) H(24) 3.4895 no 1_655
H(11L) H(88) 2.2968 no 1_655
H(11L) H(89) 3.3831 no 1_655
H(11L) H(105) 2.9284 no .
H(12A) C(94) 3.5616 no .
H(12A) C(95) 3.3306 no .
H(12A) C(98) 3.5595 no 2_777
H(12A) C(99) 3.0510 no 2_777
H(12A) C(100) 3.1248 no 2_777
H(12A) C(115) 3.5409 no .
H(12A) H(11C) 2.6635 no .
H(12A) H(94) 3.4681 no .
H(12A) H(95) 3.0426 no .
H(12A) H(96) 3.2313 no 2_777
H(12A) H(99) 3.1998 no 2_777
H(12A) H(100) 3.3278 no 2_777
H(12B) C(95) 3.1609 no .
H(12B) C(95) 3.2619 no 2_777
H(12B) C(96) 3.5418 no .
H(12B) C(96) 3.0423 no 2_777
H(12B) H(95) 2.8123 no .
H(12B) H(95) 2.8271 no 2_777
H(12B) H(96) 3.4852 no .
H(12B) H(96) 2.3756 no 2_777
H(12C) C(96) 3.4116 no 2_777
H(12C) C(97) 3.5794 no 2_777
H(12C) C(99) 3.5729 no 2_777
H(12C) C(100) 3.4430 no 2_777
H(12C) C(101) 3.3464 no 2_777
H(12C) C(102) 3.3996 no 2_777
H(12C) H(96) 2.7698 no 2_777
H(13A) O(7) 3.4832 no .
H(13A) C(115) 2.9844 no .
H(13A) H(11A) 2.6583 no .
H(13A) H(11C) 2.5534 no .
H(13A) H(108) 3.5492 no .
H(13B) C(107) 3.3408 no .
H(13B) C(108) 3.2152 no .
H(13B) H(107) 2.8513 no .
H(13B) H(108) 2.6005 no .
H(13C) C(91) 3.2734 no .
H(13C) C(92) 3.3274 no .
H(13C) C(93) 3.2562 no .
H(13C) C(94) 3.0798 no .
H(13C) C(95) 2.9631 no .
H(13C) C(96) 3.0557 no .
H(13C) C(108) 3.2815 no .
H(13C) H(11C) 3.4866 no .
H(13C) H(94) 3.5642 no .
H(13C) H(95) 3.3876 no .
H(13C) H(96) 3.5225 no .
H(13C) H(108) 2.5004 no .
H(14) C(100) 3.0865 no 2_777
H(14) C(101) 3.2255 no 2_777
H(14) C(115) 3.1977 no .
H(14) H(11A) 2.8749 no .
H(14) H(11B) 3.4029 no .
H(14) H(11C) 2.8193 no .
H(14) H(100) 2.9457 no 2_777
H(14) H(101) 3.1847 no 2_777
H(16) O(7) 3.5053 no 2_677
H(16) C(100) 3.2569 no 2_777
H(16) C(101) 3.2477 no 2_777
H(16) C(115) 3.5799 no .
H(16) C(115) 3.1780 no 2_677
H(16) H(11A) 3.2732 no .
H(16) H(11B) 3.1903 no .
H(16) H(11B) 2.2776 no 2_677
H(16) H(11C) 3.5871 no 2_677
H(16) H(100) 3.2732 no 1_455
H(16) H(100) 2.7123 no 2_777
H(16) H(101) 2.6850 no 2_777
H(17) O(7) 3.2151 no 2_677
H(17) C(99) 3.5259 no 1_455
H(17) C(115) 3.0977 no 2_677
H(17) H(11B) 2.7199 no 2_677
H(17) H(11C) 2.9263 no 2_677
H(17) H(11D) 2.8277 no 1_455
H(17) H(87) 3.1820 no 2_667
H(17) H(94) 3.1813 no 2_677
H(17) H(99) 2.7666 no 1_455
H(17) H(100) 3.2335 no 1_455
H(18) O(8) 2.7809 no 1_455
H(18) O(8) 3.5033 no 2_767
H(18) O(10) 3.1420 no 1_455
H(18) O(10) 3.0810 no 2_767
H(18) C(116) 2.8496 no 1_455
H(18) C(118) 3.3216 no 1_455
H(18) H(11D) 2.2326 no 1_455
H(18) H(11F) 3.2044 no 1_455
H(18) H(11J) 2.6342 no 1_455
H(18) H(87) 3.2653 no 2_667
H(18) H(99) 3.4738 no 1_455
H(19) O(8) 2.5380 no 2_767
H(19) O(10) 3.4562 no 2_767
H(19) H(11J) 3.4926 no 1_455
H(21) C(115) 3.4569 no .
H(21) H(11A) 2.5261 no .
H(23) C(99) 3.4009 no 1_455
H(23) C(100) 3.1028 no 1_455
H(23) C(115) 3.4396 no .
H(23) H(11A) 2.6480 no .
H(23) H(11B) 3.5504 no .
H(23) H(11J) 3.1951 no 1_455
H(23) H(99) 3.5511 no 1_455
H(23) H(100) 3.0449 no 1_455
H(24) C(97) 2.9210 no 1_455
H(24) C(98) 2.9778 no 1_455
H(24) C(99) 3.0806 no 1_455
H(24) C(100) 3.0693 no 1_455
H(24) C(101) 2.9585 no 1_455
H(24) C(102) 2.8730 no 1_455
H(24) C(104) 3.0694 no 1_455
H(24) H(11J) 3.4322 no 1_455
H(24) H(11L) 3.4895 no 1_455
H(24) H(82) 3.3810 no 1_565
H(24) H(98) 3.5170 no 1_455
H(24) H(101) 3.4896 no 1_455
H(24) H(102) 3.3735 no 1_455
H(24) H(104) 2.3225 no 1_455
H(25) C(82) 3.5741 no 1_565
H(25) C(104) 3.2721 no 1_455
H(25) H(82) 2.8882 no 1_565
H(25) H(83) 3.1338 no 1_565
H(25) H(104) 2.4465 no 1_455
H(25) H(105) 3.2090 no 1_455
H(29) C(68) 3.0431 no .
H(29) C(69) 3.1253 no .
H(29) C(89) 3.4966 no .
H(29) C(90) 3.3200 no .
H(29) H(68) 2.7122 no .
H(29) H(69) 2.8657 no .
H(29) H(89) 3.3557 no .
H(29) H(90) 2.9956 no .
H(29) H(113) 3.2172 no 1_545
H(30) C(68) 3.3176 no .
H(30) C(69) 3.4296 no .
H(30) C(92) 3.1583 no 1_545
H(30) C(93) 3.0364 no 1_545
H(30) C(114) 3.4541 no 1_545
H(30) H(11E) 3.2490 no 2_767
H(30) H(68) 2.6125 no .
H(30) H(69) 2.8585 no .
H(30) H(92) 3.2853 no 1_545
H(30) H(93) 3.0836 no 1_545
H(30) H(114) 3.0685 no 1_545
H(31) C(116) 3.3132 no 2_767
H(31) H(11E) 2.4242 no 2_767
H(31) H(11F) 3.5029 no 2_767
H(31) H(114) 3.3669 no 1_545
H(34) H(83) 3.2169 no 1_565
H(35) O(7) 3.5411 no .
H(35) C(83) 3.3740 no 1_565
H(35) H(83) 2.6219 no 1_565
H(35) H(84) 3.1649 no 1_565
H(36) C(68) 3.3010 no 1_565
H(36) C(69) 3.3505 no 1_565
H(36) C(84) 3.3647 no 1_565
H(36) C(92) 3.2851 no .
H(36) C(93) 3.2365 no .
H(36) H(68) 3.5784 no 1_565
H(36) H(84) 2.4597 no 1_565
H(36) H(92) 2.7982 no .
H(36) H(93) 2.7229 no .
H(37) C(69) 3.1028 no 1_565
H(37) C(70) 2.7767 no 1_565
H(37) C(71) 3.2999 no 1_565
H(37) H(69) 3.2957 no 1_565
H(37) H(70) 2.7848 no 1_565
H(37) H(71) 3.5960 no 1_565
H(37) H(92) 2.8284 no .
H(37) H(108) 3.5103 no .
H(37) H(110) 3.5865 no .
H(40) C(75) 3.4148 no 2_766
H(40) C(76) 3.2588 no 2_766
H(40) H(63) 3.0219 no 1_655
H(40) H(64) 3.3142 no 1_655
H(40) H(75) 2.9952 no 2_766
H(40) H(76) 2.6786 no 2_766
H(40) H(110) 3.3354 no .
H(41) C(64) 3.4284 no 1_655
H(41) C(77) 3.3599 no 1_655
H(41) C(78) 3.4835 no 1_655
H(41) C(106) 3.4758 no .
H(41) H(64) 2.5543 no 1_655
H(41) H(76) 2.7140 no 2_766
H(41) H(77) 2.8871 no 1_655
H(41) H(78) 3.1011 no 1_655
H(41) H(106) 3.3142 no .
H(44) C(73) 3.5450 no 1_655
H(44) C(78) 3.1104 no 1_655
H(44) C(80) 3.2895 no 1_655
H(44) H(78) 2.9418 no 1_655
H(44) H(80) 2.4117 no 1_655
H(44) H(106) 3.4299 no .
H(45) C(80) 2.9746 no 1_655
H(45) C(81) 2.9698 no 1_655
H(45) H(80) 2.5059 no 1_655
H(45) H(81) 2.4971 no 1_655
H(45) H(113) 3.2965 no 1_545
H(46) H(113) 2.7869 no 1_545
H(48) C(112) 3.3096 no 1_545
H(48) H(112) 2.5466 no 1_545
H(48) H(113) 3.1612 no 1_545
H(49) O(9) 3.5159 no 1_655
H(49) C(112) 3.1093 no 1_545
H(49) C(117) 3.2564 no 1_655
H(49) H(11H) 2.9287 no 1_655
H(49) H(11I) 2.9220 no 1_655
H(49) H(80) 3.3180 no 1_655
H(49) H(81) 3.0370 no 1_655
H(49) H(112) 2.3793 no 1_545
H(49) H(113) 3.3661 no 1_545
H(50) C(73) 3.4349 no 1_655
H(50) C(74) 3.1124 no 1_655
H(50) C(75) 2.8707 no 1_655
H(50) C(76) 2.8950 no 1_655
H(50) C(77) 3.1324 no 1_655
H(50) C(78) 3.3690 no 1_655
H(50) H(11H) 2.7793 no 1_655
H(50) H(74) 3.5967 no 1_655
H(50) H(75) 3.2702 no 1_655
H(50) H(76) 3.3158 no 1_655
H(50) H(80) 2.8624 no 1_655
H(51) C(76) 3.2528 no 1_655
H(51) C(76) 3.4227 no 2_766
H(51) C(77) 3.2537 no 1_655
H(51) C(77) 3.1333 no 2_766
H(51) H(76) 3.1564 no 1_655
H(51) H(76) 3.1232 no 2_766
H(51) H(77) 3.1371 no 1_655
H(51) H(77) 2.5652 no 2_766
H(53) C(76) 3.2978 no 2_766
H(53) C(77) 3.0352 no 2_766
H(53) C(78) 3.5214 no 2_766
H(53) H(76) 3.4857 no 2_766
H(53) H(77) 3.0715 no 2_766
H(55A) C(67) 3.3436 no 2_766
H(55A) C(71) 3.2448 no 1_565
H(55A) C(71) 2.9017 no 2_766
H(55A) C(72) 2.6792 no 2_766
H(55A) C(73) 3.5969 no 2_766
H(55A) C(74) 3.3885 no 2_766
H(55A) H(71) 2.3842 no 1_565
H(55A) H(71) 3.0494 no 2_766
H(55A) H(72) 2.6660 no 2_766
H(55A) H(74) 3.5262 no 2_766
H(55B) C(73) 3.0015 no 2_766
H(55B) C(74) 3.0189 no 2_766
H(55B) C(75) 3.0520 no 2_766
H(55B) C(76) 3.0590 no 2_766
H(55B) C(77) 3.0429 no 2_766
H(55B) C(78) 3.0065 no 2_766
H(55B) H(71) 3.5788 no 1_565
H(55B) H(72) 3.5463 no 2_766
H(55B) H(74) 3.5720 no 2_766
H(55B) H(75) 3.5980 no 2_766
H(55B) H(76) 3.5993 no 2_766
H(55B) H(77) 3.5906 no 2_766
H(55B) H(78) 3.5480 no 2_766
H(55C) C(71) 3.3379 no 1_565
H(55C) C(75) 3.5252 no 2_766
H(55C) H(71) 2.7251 no 1_565
H(56A) C(67) 3.1747 no 2_766
H(56A) C(68) 3.0172 no 2_766
H(56A) C(69) 3.0088 no 2_766
H(56A) C(70) 3.1437 no 2_766
H(56A) C(71) 3.2792 no 2_766
H(56A) C(72) 3.2690 no 2_766
H(56A) H(68) 3.4859 no 2_766
H(56A) H(69) 3.4653 no 2_766
H(56A) H(90) 3.2793 no 2_766
H(56C) H(90) 3.1418 no 2_766
H(58A) C(70) 2.8699 no 2_766
H(58A) C(71) 2.7630 no 2_766
H(58A) C(72) 3.5605 no 2_766
H(58A) H(11G) 3.4687 no 1_565
H(58A) H(70) 2.8665 no 2_766
H(58A) H(71) 3.3281 no 1_565
H(58A) H(71) 2.7041 no 2_766
H(58A) H(72) 2.8740 no 1_565
H(58A) H(74) 3.4271 no 1_565
H(58B) O(9) 2.9242 no 1_565
H(58B) C(72) 3.4091 no 1_565
H(58B) C(84) 3.5706 no 1_565
H(58B) C(117) 3.2209 no 1_565
H(58B) H(11G) 2.8466 no 1_565
H(58B) H(11H) 3.3525 no 1_565
H(58B) H(72) 2.6430 no 1_565
H(58B) H(74) 2.7323 no 1_565
H(58C) O(9) 3.1807 no 1_565
H(58C) C(117) 3.2666 no 1_565
H(58C) H(11G) 2.5500 no 1_565
H(58C) H(70) 3.4347 no 2_766
H(58C) H(112) 3.0747 no 2_776
H(59A) C(71) 3.0034 no 1_565
H(59A) C(72) 2.8557 no 1_565
H(59A) C(84) 3.2266 no 1_565
H(59A) H(71) 2.9692 no 1_565
H(59A) H(72) 2.7234 no 1_565
H(59A) H(84) 2.6911 no 1_565
H(59C) C(83) 3.1189 no 1_565
H(59C) C(84) 3.2353 no 1_565
H(59C) H(83) 2.7175 no 1_565
H(59C) H(84) 2.9363 no 1_565
H(60) O(9) 2.4654 no 1_565
H(60) C(117) 3.3342 no 1_565
H(60) H(11G) 3.1324 no 1_565
H(62) O(9) 2.6633 no 1_565
H(62) C(111) 3.4204 no 1_455
H(62) C(117) 3.4594 no 2_666
H(62) H(11G) 3.5870 no 2_666
H(62) H(11H) 3.5375 no 2_666
H(62) H(11I) 2.7645 no 2_666
H(62) H(111) 2.8119 no 1_455
H(63) C(75) 3.5811 no 2_666
H(63) C(110) 3.0605 no 1_455
H(63) C(111) 3.1448 no 1_455
H(63) H(40) 3.0219 no 1_455
H(63) H(75) 2.9039 no 2_666
H(63) H(76) 3.2739 no 2_666
H(63) H(110) 2.4023 no 1_455
H(63) H(111) 2.6001 no 1_455
H(64) C(41) 3.3193 no 1_455
H(64) C(77) 3.5676 no .
H(64) C(78) 3.5262 no .
H(64) C(105) 3.1703 no 1_455
H(64) H(40) 3.3142 no 1_455
H(64) H(41) 2.5543 no 1_455
H(64) H(76) 3.2520 no 2_666
H(64) H(77) 2.9453 no .
H(64) H(78) 2.8461 no .
H(64) H(105) 2.8046 no 1_455
H(65) C(78) 3.3478 no .
H(65) C(89) 3.4903 no .
H(65) C(90) 3.1742 no .
H(65) H(77) 3.4591 no .
H(65) H(78) 2.7913 no .
H(65) H(89) 3.1003 no .
H(65) H(90) 2.4650 no .
H(68) C(29) 3.2614 no .
H(68) C(30) 3.2141 no .
H(68) C(93) 3.4876 no 1_545
H(68) H(29) 2.7122 no .
H(68) H(30) 2.6125 no .
H(68) H(36) 3.5784 no 1_545
H(68) H(56A) 3.4859 no 2_766
H(68) H(92) 3.4536 no 1_545
H(68) H(93) 2.8462 no 1_545
H(69) C(29) 3.3965 no .
H(69) C(30) 3.3857 no .
H(69) C(92) 3.1380 no 1_545
H(69) C(109) 3.3171 no 1_545
H(69) C(110) 3.4020 no 1_545
H(69) C(111) 3.3470 no 1_545
H(69) C(112) 3.1476 no 1_545
H(69) C(113) 3.0026 no 1_545
H(69) C(114) 3.0694 no 1_545
H(69) H(29) 2.8657 no .
H(69) H(30) 2.8585 no .
H(69) H(37) 3.2957 no 1_545
H(69) H(56A) 3.4653 no 2_766
H(69) H(92) 2.4250 no 1_545
H(69) H(93) 3.5500 no 1_545
H(69) H(113) 3.4164 no 1_545
H(69) H(114) 3.5033 no 1_545
H(70) C(58) 3.5464 no 2_766
H(70) C(110) 3.4311 no 1_545
H(70) C(111) 2.9187 no 1_545
H(70) C(112) 3.2874 no 1_545
H(70) H(37) 2.7848 no 1_545
H(70) H(58A) 2.8665 no 2_766
H(70) H(58C) 3.4347 no 2_766
H(70) H(75) 3.1863 no 2_756
H(70) H(111) 2.8700 no 1_545
H(70) H(112) 3.4745 no 1_545
H(71) C(55) 2.9841 no 1_545
H(71) C(71) 3.2596 no 2_756
H(71) C(72) 3.2786 no 2_756
H(71) H(37) 3.5960 no 1_545
H(71) H(55A) 2.3842 no 1_545
H(71) H(55A) 3.0494 no 2_766
H(71) H(55B) 3.5788 no 1_545
H(71) H(55C) 2.7251 no 1_545
H(71) H(58A) 3.3281 no 1_545
H(71) H(58A) 2.7041 no 2_766
H(71) H(59A) 2.9692 no 1_545
H(71) H(71) 2.7499 no 2_756
H(71) H(72) 2.7616 no 2_756
H(71) H(74) 3.5434 no 2_756
H(72) C(55) 3.4994 no 2_766
H(72) C(58) 3.1785 no 1_545
H(72) C(71) 3.5843 no 2_756
H(72) H(55A) 2.6660 no 2_766
H(72) H(55B) 3.5463 no 2_766
H(72) H(58A) 2.8740 no 1_545
H(72) H(58B) 2.6430 no 1_545
H(72) H(59A) 2.7234 no 1_545
H(72) H(71) 2.7616 no 2_756
H(74) O(9) 3.4874 no .
H(74) C(58) 3.4745 no 1_545
H(74) C(117) 3.1277 no .
H(74) H(11G) 3.1531 no .
H(74) H(11H) 2.4405 no .
H(74) H(50) 3.5967 no 1_455
H(74) H(55A) 3.5262 no 2_766
H(74) H(55B) 3.5720 no 2_766
H(74) H(58A) 3.4271 no 1_545
H(74) H(58B) 2.7323 no 1_545
H(74) H(71) 3.5434 no 2_756
H(75) C(63) 3.5403 no 2_666
H(75) C(117) 3.3677 no .
H(75) H(11G) 3.2092 no .
H(75) H(11H) 2.6837 no .
H(75) H(40) 2.9952 no 2_766
H(75) H(50) 3.2702 no 1_455
H(75) H(55B) 3.5980 no 2_766
H(75) H(63) 2.9039 no 2_666
H(75) H(70) 3.1863 no 2_756
H(75) H(111) 3.1116 no 2_766
H(76) C(40) 3.2187 no 2_766
H(76) C(41) 3.2042 no 2_766
H(76) C(63) 3.5523 no 2_666
H(76) C(64) 3.5336 no 2_666
H(76) C(77) 3.4446 no 2_666
H(76) H(40) 2.6786 no 2_766
H(76) H(41) 2.7140 no 2_766
H(76) H(50) 3.3158 no 1_455
H(76) H(51) 3.1564 no 1_455
H(76) H(51) 3.1232 no 2_766
H(76) H(53) 3.4857 no 2_766
H(76) H(55B) 3.5993 no 2_766
H(76) H(63) 3.2739 no 2_666
H(76) H(64) 3.2520 no 2_666
H(76) H(77) 2.5656 no 2_666
H(77) C(51) 3.4157 no 2_766
H(77) C(64) 3.3222 no .
H(77) C(76) 3.2373 no 2_666
H(77) C(77) 3.4303 no 2_666
H(77) H(41) 2.8871 no 1_455
H(77) H(51) 3.1371 no 1_455
H(77) H(51) 2.5652 no 2_766
H(77) H(53) 3.0715 no 2_766
H(77) H(55B) 3.5906 no 2_766
H(77) H(64) 2.9453 no .
H(77) H(65) 3.4591 no .
H(77) H(76) 2.5656 no 2_666
H(77) H(77) 2.9473 no 2_666
H(78) C(64) 3.4387 no .
H(78) C(65) 3.4146 no .
H(78) H(41) 3.1011 no 1_455
H(78) H(44) 2.9418 no 1_455
H(78) H(55B) 3.5480 no 2_766
H(78) H(64) 2.8461 no .
H(78) H(65) 2.7913 no .
H(80) C(44) 3.0273 no 1_455
H(80) C(45) 3.0650 no 1_455
H(80) C(50) 3.4531 no 1_455
H(80) H(11H) 3.4043 no .
H(80) H(44) 2.4117 no 1_455
H(80) H(45) 2.5059 no 1_455
H(80) H(49) 3.3180 no 1_455
H(80) H(50) 2.8624 no 1_455
H(81) O(9) 3.4877 no .
H(81) C(45) 3.3759 no 1_455
H(81) C(112) 3.1392 no 1_445
H(81) C(113) 3.0568 no 1_445
H(81) H(3) 3.4258 no 1_455
H(81) H(45) 2.4971 no 1_455
H(81) H(49) 3.0370 no 1_455
H(81) H(102) 3.5086 no 1_445
H(81) H(112) 3.2970 no 1_445
H(81) H(113) 3.1483 no 1_445
H(82) C(24) 3.5311 no 1_545
H(82) C(25) 3.2921 no 1_545
H(82) C(102) 3.4863 no 1_445
H(82) H(24) 3.3810 no 1_545
H(82) H(25) 2.8882 no 1_545
H(82) H(102) 2.9857 no 1_445
H(83) C(24) 3.4931 no 1_545
H(83) C(25) 3.0211 no 1_545
H(83) C(26) 3.1849 no 1_545
H(83) C(34) 3.3054 no 1_545
H(83) C(35) 3.3221 no 1_545
H(83) C(59) 3.5872 no 1_545
H(83) H(25) 3.1338 no 1_545
H(83) H(34) 3.2169 no 1_545
H(83) H(35) 2.6219 no 1_545
H(83) H(59C) 2.7175 no 1_545
H(84) C(35) 3.4373 no 1_545
H(84) C(36) 3.0201 no 1_545
H(84) C(59) 3.2543 no 1_545
H(84) H(35) 3.1649 no 1_545
H(84) H(36) 2.4597 no 1_545
H(84) H(59A) 2.6911 no 1_545
H(84) H(59C) 2.9363 no 1_545
H(86) C(4) 3.2431 no 1_455
H(86) H(4) 2.3172 no 1_455
H(87) C(4) 3.0885 no 1_455
H(87) C(5) 3.1177 no 1_455
H(87) C(17) 3.3717 no 2_667
H(87) C(18) 3.4180 no 2_667
H(87) C(116) 3.5894 no 2_767
H(87) H(4) 2.6210 no 1_455
H(87) H(5) 2.6597 no 1_455
H(87) H(11D) 2.7387 no 2_767
H(87) H(17) 3.1820 no 2_667
H(87) H(18) 3.2653 no 2_667
H(88) O(8) 3.4724 no 2_767
H(88) O(10) 2.7477 no 1_455
H(88) C(116) 3.3563 no 2_767
H(88) C(118) 2.9099 no 1_455
H(88) H(5) 3.4751 no 1_455
H(88) H(11D) 3.0507 no 2_767
H(88) H(11E) 3.0877 no 2_767
H(88) H(11K) 3.3589 no 1_455
H(88) H(11L) 2.2968 no 1_455
H(88) H(105) 3.3290 no 1_455
H(88) H(106) 3.4985 no 1_455
H(89) C(28) 3.4900 no .
H(89) C(29) 3.2405 no .
H(89) C(30) 3.5866 no .
H(89) H(11L) 3.3831 no 1_455
H(89) H(29) 3.3557 no .
H(89) H(65) 3.1003 no .
H(89) H(105) 2.7457 no 1_455
H(90) C(29) 3.5292 no .
H(90) C(65) 3.3718 no .
H(90) H(29) 2.9956 no .
H(90) H(56A) 3.2793 no 2_766
H(90) H(56C) 3.1418 no 2_766
H(90) H(65) 2.4650 no .
H(92) C(36) 3.2057 no .
H(92) C(37) 3.2142 no .
H(92) C(68) 3.5065 no 1_565
H(92) C(69) 2.9303 no 1_565
H(92) H(30) 3.2853 no 1_565
H(92) H(36) 2.7982 no .
H(92) H(37) 2.8284 no .
H(92) H(68) 3.4536 no 1_565
H(92) H(69) 2.4250 no 1_565
H(93) O(7) 3.5828 no .
H(93) C(36) 3.4978 no .
H(93) C(68) 3.3301 no 1_565
H(93) H(30) 3.0836 no 1_565
H(93) H(36) 2.7229 no .
H(93) H(68) 2.8462 no 1_565
H(93) H(69) 3.5500 no 1_565
H(94) O(7) 3.5119 no .
H(94) C(116) 2.8943 no 2_777
H(94) H(11C) 2.8782 no .
H(94) H(11D) 2.6414 no 2_777
H(94) H(11E) 2.9809 no 2_777
H(94) H(11F) 2.5825 no 2_777
H(94) H(12A) 3.4681 no .
H(94) H(13C) 3.5642 no .
H(94) H(17) 3.1813 no 2_677
H(94) H(99) 3.3468 no 2_777
H(95) C(9) 3.4938 no 2_777
H(95) C(12) 3.3773 no .
H(95) H(9B) 3.5089 no 2_777
H(95) H(9C) 2.7043 no 2_777
H(95) H(10C) 3.4322 no 2_777
H(95) H(11F) 2.8240 no 2_777
H(95) H(12A) 3.0426 no .
H(95) H(12B) 2.8123 no .
H(95) H(12B) 2.8271 no 2_777
H(95) H(13C) 3.3876 no .
H(95) H(96) 3.2711 no 2_777
H(95) H(99) 3.4747 no 2_777
H(96) C(12) 2.9332 no 2_777
H(96) H(9C) 2.9922 no .
H(96) H(10C) 3.4115 no 2_777
H(96) H(12A) 3.2313 no 2_777
H(96) H(12B) 3.4852 no .
H(96) H(12B) 2.3756 no 2_777
H(96) H(12C) 2.7698 no 2_777
H(96) H(13C) 3.5225 no .
H(96) H(95) 3.2711 no 2_777
H(98) C(9) 2.9853 no .
H(98) C(118) 3.3920 no .
H(98) H(9A) 2.8785 no .
H(98) H(9B) 2.9510 no .
H(98) H(9C) 2.6247 no .
H(98) H(11J) 3.2409 no .
H(98) H(11K) 2.6767 no .
H(98) H(24) 3.5170 no 1_655
H(99) C(17) 3.2006 no 1_655
H(99) C(18) 3.5945 no 1_655
H(99) C(118) 3.5318 no .
H(99) H(11C) 3.4421 no 2_777
H(99) H(11D) 3.5785 no .
H(99) H(11F) 3.1524 no .
H(99) H(11J) 2.7842 no .
H(99) H(11K) 3.4089 no .
H(99) H(12A) 3.1998 no 2_777
H(99) H(17) 2.7666 no 1_655
H(99) H(18) 3.4738 no 1_655
H(99) H(23) 3.5511 no 1_655
H(99) H(94) 3.3468 no 2_777
H(99) H(95) 3.4747 no 2_777
H(100) C(16) 3.5165 no 1_655
H(100) C(17) 3.4783 no 1_655
H(100) C(115) 3.3789 no 1_655
H(100) C(115) 3.3739 no 2_777
H(100) H(11A) 3.3264 no 1_655
H(100) H(11B) 2.6479 no 1_655
H(100) H(11B) 2.8703 no 2_777
H(100) H(11C) 3.0343 no 2_777
H(100) H(12A) 3.3278 no 2_777
H(100) H(14) 2.9457 no 2_777
H(100) H(16) 3.2732 no 1_655
H(100) H(16) 2.7123 no 2_777
H(100) H(17) 3.2335 no 1_655
H(100) H(23) 3.0449 no 1_655
H(101) O(7) 3.2906 no 1_655
H(101) C(3) 3.1839 no 1_565
H(101) C(16) 3.3738 no 2_777
H(101) C(115) 3.5770 no 1_655
H(101) H(3) 2.6198 no 1_565
H(101) H(11B) 3.0534 no 1_655
H(101) H(14) 3.1847 no 2_777
H(101) H(16) 2.6850 no 2_777
H(101) H(24) 3.4896 no 1_655
H(102) C(3) 3.4078 no 1_565
H(102) C(82) 3.5353 no 1_665
H(102) H(3) 2.5137 no 1_565
H(102) H(24) 3.3735 no 1_655
H(102) H(81) 3.5086 no 1_665
H(102) H(82) 2.9857 no 1_665
H(104) C(24) 2.8568 no 1_655
H(104) C(25) 2.9225 no 1_655
H(104) H(11K) 3.5767 no .
H(104) H(24) 2.3225 no 1_655
H(104) H(25) 2.4465 no 1_655
H(105) C(25) 3.5244 no 1_655
H(105) C(64) 3.1611 no 1_655
H(105) C(88) 3.4177 no 1_655
H(105) C(89) 3.0973 no 1_655
H(105) C(118) 3.5752 no .
H(105) H(11K) 3.3173 no .
H(105) H(11L) 2.9284 no .
H(105) H(25) 3.2090 no 1_655
H(105) H(64) 2.8046 no 1_655
H(105) H(88) 3.3290 no 1_655
H(105) H(89) 2.7457 no 1_655
H(106) C(5) 3.2812 no .
H(106) C(41) 3.2748 no .
H(106) C(42) 3.2937 no .
H(106) C(44) 3.4201 no .
H(106) C(88) 3.3672 no 1_655
H(106) H(5) 2.5762 no .
H(106) H(41) 3.3142 no .
H(106) H(44) 3.4299 no .
H(106) H(88) 3.4985 no 1_655
H(107) O(3) 3.5440 no .
H(107) C(5) 3.5672 no .
H(107) C(6) 3.5518 no .
H(107) C(7) 3.1841 no .
H(107) C(38) 3.2880 no .
H(107) C(39) 3.0681 no .
H(107) C(40) 3.4995 no .
H(107) C(41) 3.4893 no .
H(107) C(42) 3.2395 no .
H(107) C(43) 3.0165 no .
H(107) H(5) 3.2901 no .
H(107) H(7) 3.0522 no .
H(107) H(9A) 2.8555 no .
H(107) H(13B) 2.8513 no .
H(108) C(9) 3.4841 no .
H(108) C(13) 2.9816 no .
H(108) C(36) 3.4876 no .
H(108) C(37) 3.2894 no .
H(108) C(38) 3.4616 no .
H(108) H(9A) 2.6241 no .
H(108) H(9C) 3.5665 no .
H(108) H(13A) 3.5492 no .
H(108) H(13B) 2.6005 no .
H(108) H(13C) 2.5004 no .
H(108) H(37) 3.5103 no .
H(110) C(63) 3.1278 no 1_655
H(110) H(37) 3.5865 no .
H(110) H(40) 3.3354 no .
H(110) H(63) 2.4023 no 1_655
H(111) C(62) 3.3909 no 1_655
H(111) C(63) 3.2830 no 1_655
H(111) C(117) 3.1493 no 2_766
H(111) H(11G) 2.4895 no 2_766
H(111) H(11H) 3.3652 no 2_766
H(111) H(11I) 3.1393 no 2_766
H(111) H(62) 2.8119 no 1_655
H(111) H(63) 2.6001 no 1_655
H(111) H(70) 2.8700 no 1_565
H(111) H(75) 3.1116 no 2_766
H(112) C(48) 3.1135 no 1_565
H(112) C(49) 3.0387 no 1_565
H(112) H(11G) 2.8523 no 2_766
H(112) H(48) 2.5466 no 1_565
H(112) H(49) 2.3793 no 1_565
H(112) H(58C) 3.0747 no 2_776
H(112) H(70) 3.4745 no 1_565
H(112) H(81) 3.2970 no 1_665
H(113) C(28) 3.4341 no 1_565
H(113) C(29) 3.0895 no 1_565
H(113) C(30) 3.3575 no 1_565
H(113) C(46) 3.4034 no 1_565
H(113) H(29) 3.2172 no 1_565
H(113) H(45) 3.2965 no 1_565
H(113) H(46) 2.7869 no 1_565
H(113) H(48) 3.1612 no 1_565
H(113) H(49) 3.3661 no 1_565
H(113) H(69) 3.4164 no 1_565
H(113) H(81) 3.1483 no 1_665
H(114) C(30) 3.1509 no 1_565
H(114) C(31) 3.3390 no 1_565
H(114) H(3) 3.5143 no 1_565
H(114) H(30) 3.0685 no 1_565
H(114) H(31) 3.3669 no 1_565
H(114) H(69) 3.5033 no 1_565
